data_7716866
loop_
_publ_author_name
'Liu, Jiayi'
'Fu, Meigui'
'Yuan, Shuai'
'Lin, Caixia'
'Yuan, Yaofeng'

_publ_section_title
;
 The synthesis and application of <i>o</i>-carborane-based macrocyclic
 arenes.
;
_journal_issue 36
_journal_name_full 'Dalton transactions (Cambridge, England : 2003)'
_journal_page_first 15316
_journal_page_last 15323
_journal_paper_doi 10.1039/d4dt02001d
_journal_volume 53
_journal_year 2024
_chemical_formula_moiety '0.034(C62 H72 B20 O8)'
_chemical_formula_sum 'C H B Cl O'
_chemical_formula_weight 75.28
_space_group_crystal_system monoclinic
_space_group_IT_number 14
_space_group_name_Hall '-P 2ybc'
_space_group_name_H-M_alt 'P 1 21/c 1'
_atom_sites_solution_hydrogens geom
_atom_sites_solution_primary iterative
_audit_creation_date 2024-02-22
_audit_creation_method
;
Olex2 1.5
(compiled 2023.08.24 svn.re1ec1418 for OlexSys, GUI svn.r6817)
;
_audit_update_record
;
2024-02-22 deposited with the CCDC.	2024-08-19 downloaded from the CCDC.
;
_cell_angle_alpha 90
_cell_angle_beta 96.0910(10)
_cell_angle_gamma 90
_cell_formula_units_Z 117
_cell_length_a 19.3942(2)
_cell_length_b 13.13040(10)
_cell_length_c 33.0142(3)
_cell_measurement_reflns_used 23783
_cell_measurement_temperature 293(2)
_cell_measurement_theta_max 74.5050
_cell_measurement_theta_min 2.2680
_cell_volume 8359.72(13)
_computing_molecular_graphics 'Olex2 1.5 (Dolomanov et al., 2009)'
_computing_publication_material 'Olex2 1.5 (Dolomanov et al., 2009)'
_computing_structure_refinement 'SHELXL 2018/3 (Sheldrick, 2015)'
_computing_structure_solution 'olex2.solve 1.5 (Bourhis et al., 2015)'
_diffrn_ambient_temperature 293(2)
_diffrn_measured_fraction_theta_full 0.994
_diffrn_measured_fraction_theta_max 0.947
_diffrn_measurement_device_type 'CCD Area Detector'
_diffrn_radiation_type CuK\a
_diffrn_radiation_wavelength 1.54184
_diffrn_reflns_av_R_equivalents 0.0416
_diffrn_reflns_av_unetI/netI 0.0396
_diffrn_reflns_Laue_measured_fraction_full 0.994
_diffrn_reflns_Laue_measured_fraction_max 0.947
_diffrn_reflns_limit_h_max 24
_diffrn_reflns_limit_h_min -24
_diffrn_reflns_limit_k_max 11
_diffrn_reflns_limit_k_min -16
_diffrn_reflns_limit_l_max 41
_diffrn_reflns_limit_l_min -40
_diffrn_reflns_number 58489
_diffrn_reflns_point_group_measured_fraction_full 0.994
_diffrn_reflns_point_group_measured_fraction_max 0.947
_diffrn_reflns_theta_full 67.684
_diffrn_reflns_theta_max 76.890
_diffrn_reflns_theta_min 2.291
_exptl_absorpt_coefficient_mu 9.344
_exptl_crystal_colour 'clear light black'
_exptl_crystal_colour_lustre clear
_exptl_crystal_colour_modifier light
_exptl_crystal_colour_primary black
_exptl_crystal_density_diffrn 1.749
_exptl_crystal_description block
_exptl_crystal_F_000 4329
_exptl_crystal_size_max 0.12
_exptl_crystal_size_mid 0.11
_exptl_crystal_size_min 0.1
_refine_diff_density_max 0.393
_refine_diff_density_min -0.363
_refine_diff_density_rms 0.080
_refine_ls_extinction_method none
_refine_ls_goodness_of_fit_ref 1.066
_refine_ls_hydrogen_treatment constr
_refine_ls_matrix_type full
_refine_ls_number_parameters 819
_refine_ls_number_reflns 16746
_refine_ls_number_restraints 0
_refine_ls_restrained_S_all 1.066
_refine_ls_R_factor_all 0.0899
_refine_ls_R_factor_gt 0.0732
_refine_ls_shift/su_max 0.000
_refine_ls_shift/su_mean 0.000
_refine_ls_structure_factor_coef Fsqd
_refine_ls_weighting_details 'w=1/[\s^2^(Fo^2^)+(0.1289P)^2^+10.0832P] where P=(Fo^2^+2Fc^2^)/3'
_refine_ls_weighting_scheme calc
_refine_ls_wR_factor_gt 0.2255
_refine_ls_wR_factor_ref 0.2367
_reflns_Friedel_coverage 0.000
_reflns_number_gt 12673
_reflns_number_total 16746
_reflns_threshold_expression 'I > 2\s(I)'
_cod_data_source_file d4dt02001d2.cif
_cod_data_source_block platon_sq_CCDC1
_cod_depositor_comments 'Adding full bibliography for 7716865--7716866.cif.'
_cod_database_code 7716866
_shelx_shelxl_version_number 2018/3
_shelx_space_group_comment
;
The symmetry employed for this shelxl refinement is uniquely defined
by the following loop, which should always be used as a source of
symmetry information in preference to the above space-group names.
They are only intended as comments.
;
_olex2_refinement_description
;
1.a Secondary CH2 refined with riding coordinates:
 C42(H42A,H42B), C15(H15A,H15B)
1.b Aromatic/amide H refined with riding coordinates:
 C48(H48), C4(H4), C54(H54), C38(H38), C8(H8), C53(H53), C7(H7), C41(H41),
 C45(H45), C5(H5), C50(H50), C35(H35), C26(H26), C51(H51), C34(H34), C27(H27),
 C14(H14), C17(H17), C20(H20), C24(H24), C11(H11), C31(H31), C23(H23), C32(H32)
1.c Idealised Me refined as rotating group:
 C58(H58A,H58B,H58C), C57(H57A,H57B,H57C), C56(H56A,H56B,H56C), C55(H55A,H55B,
 H55C), C59(H59A,H59B,H59C), C60(H60A,H60B,H60C), C62(H62A,H62B,H62C), C61(H61A,
 H61B,H61C)
1.d Boron cage BH refined with riding coordinates:
 B02A(H02A), B02B(H02B), B02D(H02D), B02E(H02E), B02F(H02F), B02G(H02G),
 B02H(H02H), B02I(H02I), B02J(H02J), B02L(H02L), B02M(H02M), B02N(H02N),
 B02O(H02O), B02Q(H02Q), B02R(H02R), B02S(H02S), B02T(H02T), B02U(H02U),
 B02V(H02V), B02W(H02W)
;
_olex2_submission_special_instructions 'No special instructions were received'

loop_
_space_group_symop_operation_xyz
'x, y, z'
'-x, y+1/2, -z+1/2'
'-x, -y, -z'
'x, -y-1/2, z-1/2'

loop_
_atom_site_label
_atom_site_type_symbol
_atom_site_fract_x
_atom_site_fract_y
_atom_site_fract_z
_atom_site_U_iso_or_equiv
_atom_site_adp_type
_atom_site_occupancy
_atom_site_site_symmetry_order
_atom_site_calc_flag
_atom_site_refinement_flags_posn
_atom_site_refinement_flags_adp
_atom_site_refinement_flags_occupancy
_atom_site_disorder_assembly
_atom_site_disorder_group
O3 O 0.46031(11) 0.08795(18) 0.43491(7) 0.0334(5) Uani 1 1 d . . . . .
O2 O 0.21521(12) 0.04464(19) 0.34080(7) 0.0397(5) Uani 1 1 d . . . . .
O8 O 0.48858(12) 0.5424(2) 0.57044(7) 0.0425(6) Uani 1 1 d . . . . .
O4 O 0.50857(12) 0.3302(2) 0.33063(7) 0.0434(6) Uani 1 1 d . . . . .
O1 O 0.04436(11) 0.2013(2) 0.41867(8) 0.0434(6) Uani 1 1 d . . . . .
O5 O 0.14461(15) 0.7905(2) 0.35590(8) 0.0500(6) Uani 1 1 d . . . . .
O6 O 0.3096(2) 0.8782(2) 0.47168(7) 0.0611(9) Uani 1 1 d . . . . .
O7 O 0.55429(16) 0.7626(3) 0.46302(8) 0.0683(10) Uani 1 1 d . . . . .
C3 C 0.23452(15) 0.5230(2) 0.59014(9) 0.0289(6) Uani 1 1 d . . . . .
C49 C 0.14803(15) 0.2493(2) 0.48217(9) 0.0291(6) Uani 1 1 d . . . . .
C40 C 0.37061(16) 0.1473(2) 0.38739(9) 0.0302(6) Uani 1 1 d . . . . .
C52 C 0.13055(15) 0.3498(2) 0.55607(9) 0.0283(6) Uani 1 1 d . . . . .
C48 C 0.22930(15) 0.1637(2) 0.43944(9) 0.0295(6) Uani 1 1 d . . . . .
H48 H 0.263947 0.177743 0.460390 0.035 Uiso 1 1 calc R U . . .
C39 C 0.44149(16) 0.1500(2) 0.40217(9) 0.0293(6) Uani 1 1 d . . . . .
C28 C 0.24475(15) 0.5963(2) 0.19160(9) 0.0273(6) Uani 1 1 d . . . . .
C4 C 0.29076(16) 0.4588(2) 0.58659(10) 0.0319(6) Uani 1 1 d . . . . .
H4 H 0.291633 0.395031 0.598858 0.038 Uiso 1 1 calc R U . . .
C54 C 0.18081(17) 0.2139(2) 0.51950(10) 0.0329(7) Uani 1 1 d . . . . .
H54 H 0.208782 0.156305 0.519809 0.039 Uiso 1 1 calc R U . . .
C25 C 0.24550(16) 0.6407(2) 0.23342(9) 0.0306(6) Uani 1 1 d . . . . .
C38 C 0.48782(16) 0.2115(2) 0.38430(9) 0.0317(6) Uani 1 1 d . . . . .
H38 H 0.534181 0.213216 0.394904 0.038 Uiso 1 1 calc R U . . .
C8 C 0.23455(17) 0.6178(2) 0.57136(10) 0.0322(6) Uani 1 1 d . . . . .
H8 H 0.197179 0.661616 0.572767 0.039 Uiso 1 1 calc R U . . .
C43 C 0.24764(16) 0.1122(2) 0.40580(10) 0.0305(6) Uani 1 1 d . . . . .
C6 C 0.34593(16) 0.5835(3) 0.54689(9) 0.0321(7) Uani 1 1 d . . . . .
C47 C 0.16166(15) 0.1964(2) 0.44410(9) 0.0298(6) Uani 1 1 d . . . . .
C2 C 0.17601(16) 0.4950(2) 0.61440(10) 0.0294(6) Uani 1 1 d . . . . .
C37 C 0.46507(16) 0.2709(2) 0.35039(10) 0.0325(7) Uani 1 1 d . . . . .
C53 C 0.17250(17) 0.2627(2) 0.55587(10) 0.0327(7) Uani 1 1 d . . . . .
H53 H 0.194741 0.237694 0.580191 0.039 Uiso 1 1 calc R U . . .
C9 C 0.40341(18) 0.6208(3) 0.52437(10) 0.0371(7) Uani 1 1 d . . . . .
C7 C 0.28963(17) 0.6479(2) 0.55057(10) 0.0327(7) Uani 1 1 d . . . . .
H7 H 0.289065 0.712371 0.538844 0.039 Uiso 1 1 calc R U . . .
C44 C 0.19509(17) 0.0941(2) 0.37409(9) 0.0320(6) Uani 1 1 d . . . . .
C1 C 0.11957(15) 0.4006(2) 0.59560(10) 0.0285(6) Uani 1 1 d . . . . .
C30 C 0.31489(17) 0.4286(3) 0.22507(10) 0.0341(7) Uani 1 1 d . . . . .
C41 C 0.35002(16) 0.2091(2) 0.35431(10) 0.0336(7) Uani 1 1 d . . . . .
H41 H 0.303225 0.209766 0.344598 0.040 Uiso 1 1 calc R U . . .
C36 C 0.39508(17) 0.2706(3) 0.33450(10) 0.0351(7) Uani 1 1 d . . . . .
C45 C 0.12719(17) 0.1240(3) 0.37746(10) 0.0354(7) Uani 1 1 d . . . . .
H45 H 0.092723 0.110535 0.356346 0.042 Uiso 1 1 calc R U . . .
C46 C 0.11060(16) 0.1739(3) 0.41236(10) 0.0341(7) Uani 1 1 d . . . . .
C5 C 0.34528(17) 0.4874(3) 0.56536(10) 0.0337(7) Uani 1 1 d . . . . .
H5 H 0.381849 0.442547 0.563301 0.040 Uiso 1 1 calc R U . . .
C50 C 0.10537(16) 0.3343(3) 0.48313(10) 0.0332(7) Uani 1 1 d . . . . .
H50 H 0.081783 0.358204 0.459012 0.040 Uiso 1 1 calc R U . . .
C35 C 0.28831(17) 0.3349(3) 0.23539(10) 0.0358(7) Uani 1 1 d . . . . .
H35 H 0.252243 0.305691 0.218487 0.043 Uiso 1 1 calc R U . . .
C42 C 0.32144(16) 0.0745(2) 0.40498(10) 0.0315(6) Uani 1 1 d . . . . .
H42A H 0.340120 0.058059 0.432630 0.038 Uiso 1 1 calc R U . . .
H42B H 0.320094 0.011832 0.389328 0.038 Uiso 1 1 calc R U . . .
C26 C 0.19687(17) 0.6124(3) 0.25954(9) 0.0340(7) Uani 1 1 d . . . . .
H26 H 0.161659 0.567216 0.250463 0.041 Uiso 1 1 calc R U . . .
C51 C 0.09746(16) 0.3837(2) 0.51929(10) 0.0339(7) Uani 1 1 d . . . . .
H51 H 0.069273 0.441040 0.518932 0.041 Uiso 1 1 calc R U . . .
C29 C 0.28575(17) 0.4807(2) 0.18668(9) 0.0324(7) Uani 1 1 d . . . . .
C58 C 0.57878(16) 0.3413(3) 0.34802(10) 0.0333(7) Uani 1 1 d . . . . .
H58A H 0.579663 0.370364 0.374748 0.050 Uiso 1 1 calc R U . . .
H58B H 0.603064 0.385193 0.331116 0.050 Uiso 1 1 calc R U . . .
H58C H 0.600815 0.275726 0.349886 0.050 Uiso 1 1 calc R U . . .
C34 C 0.31462(17) 0.2847(3) 0.27031(10) 0.0369(7) Uani 1 1 d . . . . .
H34 H 0.296708 0.221280 0.276109 0.044 Uiso 1 1 calc R U . . .
C10 C 0.47404(19) 0.6035(3) 0.53686(10) 0.0398(8) Uani 1 1 d . . . . .
C27 C 0.20024(18) 0.6506(3) 0.29887(10) 0.0381(7) Uani 1 1 d . . . . .
H27 H 0.167438 0.630725 0.315898 0.046 Uiso 1 1 calc R U . . .
C18 C 0.2628(2) 0.7564(3) 0.35559(10) 0.0403(8) Uani 1 1 d . . . . .
C22 C 0.25275(19) 0.7189(3) 0.31309(10) 0.0376(7) Uani 1 1 d . . . . .
C33 C 0.36790(17) 0.3269(3) 0.29742(10) 0.0362(7) Uani 1 1 d . . . . .
C14 C 0.3874(2) 0.6815(3) 0.48978(10) 0.0410(8) Uani 1 1 d . . . . .
H14 H 0.340989 0.689877 0.480073 0.049 Uiso 1 1 calc R U . . .
C19 C 0.2088(2) 0.7934(3) 0.37656(10) 0.0433(8) Uani 1 1 d . . . . .
C57 C 0.53262(17) 0.0790(3) 0.44845(11) 0.0400(8) Uani 1 1 d . . . . .
H57A H 0.556347 0.050163 0.427084 0.060 Uiso 1 1 calc R U . . .
H57B H 0.538695 0.035693 0.471977 0.060 Uiso 1 1 calc R U . . .
H57C H 0.551332 0.145213 0.455358 0.060 Uiso 1 1 calc R U . . .
C17 C 0.3298(2) 0.7597(3) 0.37592(10) 0.0431(8) Uani 1 1 d . . . . .
H17 H 0.365899 0.734568 0.362377 0.052 Uiso 1 1 calc R U . . .
C20 C 0.2219(3) 0.8326(3) 0.41587(11) 0.0494(10) Uani 1 1 d . . . . .
H20 H 0.185767 0.855603 0.429845 0.059 Uiso 1 1 calc R U . . .
C16 C 0.3460(2) 0.7978(3) 0.41480(10) 0.0466(9) Uani 1 1 d . . . . .
C24 C 0.2955(2) 0.7129(3) 0.24681(10) 0.0447(9) Uani 1 1 d . . . . .
H24 H 0.326650 0.736214 0.229312 0.054 Uiso 1 1 calc R U . . .
C13 C 0.4371(2) 0.7300(3) 0.46903(10) 0.0471(9) Uani 1 1 d . . . . .
C21 C 0.2906(2) 0.8368(3) 0.43399(10) 0.0494(10) Uani 1 1 d . . . . .
C12 C 0.5064(2) 0.7126(4) 0.48371(11) 0.0504(10) Uani 1 1 d . . . . .
C56 C 0.1637(2) 0.0215(3) 0.30797(11) 0.0471(9) Uani 1 1 d . . . . .
H56A H 0.127440 -0.017884 0.317970 0.071 Uiso 1 1 calc R U . . .
H56B H 0.184377 -0.016828 0.287631 0.071 Uiso 1 1 calc R U . . .
H56C H 0.144779 0.083664 0.296225 0.071 Uiso 1 1 calc R U . . .
C11 C 0.5253(2) 0.6488(3) 0.51655(11) 0.0462(9) Uani 1 1 d . . . . .
H11 H 0.571845 0.636558 0.524905 0.055 Uiso 1 1 calc R U . . .
C55 C -0.01091(17) 0.1714(3) 0.38929(12) 0.0461(9) Uani 1 1 d . . . . .
H55A H -0.004607 0.201662 0.363475 0.069 Uiso 1 1 calc R U . . .
H55B H -0.054186 0.193745 0.397883 0.069 Uiso 1 1 calc R U . . .
H55C H -0.011225 0.098569 0.386698 0.069 Uiso 1 1 calc R U . . .
C31 C 0.3670(2) 0.4720(3) 0.25183(12) 0.0469(9) Uani 1 1 d . . . . .
H31 H 0.385107 0.535065 0.245655 0.056 Uiso 1 1 calc R U . . .
C23 C 0.2987(2) 0.7496(3) 0.28612(10) 0.0455(9) Uani 1 1 d . . . . .
H23 H 0.332936 0.796728 0.294822 0.055 Uiso 1 1 calc R U . . .
C32 C 0.3924(2) 0.4231(3) 0.28746(12) 0.0491(10) Uani 1 1 d . . . . .
H32 H 0.426370 0.454722 0.305122 0.059 Uiso 1 1 calc R U . . .
C59 C 0.55907(19) 0.5239(4) 0.58433(13) 0.0499(9) Uani 1 1 d . . . . .
H59A H 0.580474 0.487027 0.563896 0.075 Uiso 1 1 calc R U . . .
H59B H 0.561913 0.484538 0.608959 0.075 Uiso 1 1 calc R U . . .
H59C H 0.582602 0.587630 0.589569 0.075 Uiso 1 1 calc R U . . .
B02A B 0.25502(18) 0.6708(3) 0.15066(10) 0.0280(7) Uani 1 1 d . . . . .
H02A H 0.259105 0.754276 0.152237 0.034 Uiso 1 1 calc R U . . .
B02B B 0.17576(19) 0.6072(3) 0.15566(10) 0.0309(7) Uani 1 1 d . . . . .
H02B H 0.128103 0.649061 0.160334 0.037 Uiso 1 1 calc R U . . .
C15 C 0.4197(2) 0.8016(4) 0.43412(11) 0.0566(12) Uani 1 1 d . . . . .
H15A H 0.450047 0.786899 0.413336 0.068 Uiso 1 1 calc R U . . .
H15B H 0.429592 0.870461 0.443630 0.068 Uiso 1 1 calc R U . . .
B02D B 0.19616(19) 0.4886(3) 0.17957(11) 0.0325(8) Uani 1 1 d . . . . .
H02D H 0.162301 0.453429 0.200331 0.039 Uiso 1 1 calc R U . . .
B02E B 0.32369(19) 0.5905(3) 0.17129(10) 0.0305(7) Uani 1 1 d . . . . .
H02E H 0.372207 0.621314 0.186822 0.037 Uiso 1 1 calc R U . . .
B02F B 0.21117(19) 0.6071(3) 0.10808(10) 0.0314(7) Uani 1 1 d . . . . .
H02F H 0.186524 0.648800 0.081490 0.038 Uiso 1 1 calc R U . . .
B02G B 0.17813(19) 0.3778(3) 0.63813(11) 0.0315(7) Uani 1 1 d . . . . .
H02G H 0.222137 0.325040 0.637945 0.038 Uiso 1 1 calc R U . . .
B02H B 0.3030(2) 0.5976(3) 0.11799(11) 0.0334(7) Uani 1 1 d . . . . .
H02H H 0.337762 0.633693 0.097992 0.040 Uiso 1 1 calc R U . . .
B02I B 0.0916(2) 0.3331(3) 0.63523(12) 0.0355(8) Uani 1 1 d . . . . .
H02I H 0.079135 0.251347 0.633754 0.043 Uiso 1 1 calc R U . . .
B02J B 0.09309(19) 0.5259(3) 0.59394(12) 0.0340(8) Uani 1 1 d . . . . .
H02J H 0.082152 0.568858 0.565382 0.041 Uiso 1 1 calc R U . . .
C60 C 0.6222(2) 0.7740(4) 0.48232(13) 0.0612(12) Uani 1 1 d . . . . .
H60A H 0.620561 0.804543 0.508610 0.092 Uiso 1 1 calc R U . . .
H60B H 0.648432 0.816735 0.466005 0.092 Uiso 1 1 calc R U . . .
H60C H 0.643982 0.708365 0.485485 0.092 Uiso 1 1 calc R U . . .
B02L B 0.2441(2) 0.4147(3) 0.14717(11) 0.0374(8) Uani 1 1 d . . . . .
H02L H 0.240731 0.331129 0.146401 0.045 Uiso 1 1 calc R U . . .
B02M B 0.1314(2) 0.5838(3) 0.63938(12) 0.0363(8) Uani 1 1 d . . . . .
H02M H 0.144391 0.665393 0.640591 0.044 Uiso 1 1 calc R U . . .
B02N B 0.1850(2) 0.4919(3) 0.66670(12) 0.0346(8) Uani 1 1 d . . . . .
H02N H 0.233034 0.513267 0.685569 0.041 Uiso 1 1 calc R U . . .
B02O B 0.1739(2) 0.4934(3) 0.12633(11) 0.0358(8) Uani 1 1 d . . . . .
H02O H 0.125064 0.461273 0.111784 0.043 Uiso 1 1 calc R U . . .
C62 C 0.0870(3) 0.8173(4) 0.37699(15) 0.0616(11) Uani 1 1 d . . . . .
H62A H 0.087067 0.776273 0.401051 0.092 Uiso 1 1 calc R U . . .
H62B H 0.044765 0.805910 0.359616 0.092 Uiso 1 1 calc R U . . .
H62C H 0.090160 0.887930 0.384526 0.092 Uiso 1 1 calc R U . . .
B02Q B 0.0381(2) 0.4258(3) 0.60766(13) 0.0375(8) Uani 1 1 d . . . . .
H02Q H -0.009446 0.404414 0.588343 0.045 Uiso 1 1 calc R U . . .
B02R B 0.3236(2) 0.4776(3) 0.14185(12) 0.0371(8) Uani 1 1 d . . . . .
H02R H 0.371443 0.435879 0.137582 0.045 Uiso 1 1 calc R U . . .
B02S B 0.2529(2) 0.4876(3) 0.10309(12) 0.0387(8) Uani 1 1 d . . . . .
H02S H 0.254956 0.451627 0.073145 0.046 Uiso 1 1 calc R U . . .
B02T B 0.1313(2) 0.3911(3) 0.68067(13) 0.0395(8) Uani 1 1 d . . . . .
H02T H 0.144002 0.346960 0.708796 0.047 Uiso 1 1 calc R U . . .
B02U B 0.1022(2) 0.5197(3) 0.68139(13) 0.0411(9) Uani 1 1 d . . . . .
H02U H 0.095885 0.559090 0.710162 0.049 Uiso 1 1 calc R U . . .
B02V B 0.0446(2) 0.5417(3) 0.63605(13) 0.0402(9) Uani 1 1 d . . . . .
H02V H 0.000978 0.595529 0.635250 0.048 Uiso 1 1 calc R U . . .
B02W B 0.0437(2) 0.4218(3) 0.66195(14) 0.0425(9) Uani 1 1 d . . . . .
H02W H -0.000521 0.398116 0.678028 0.051 Uiso 1 1 calc R U . . .
C61 C 0.2550(4) 0.9149(3) 0.49366(13) 0.0752(17) Uani 1 1 d . . . . .
H61A H 0.233319 0.972626 0.479733 0.113 Uiso 1 1 calc R U . . .
H61B H 0.273690 0.934664 0.520600 0.113 Uiso 1 1 calc R U . . .
H61C H 0.221223 0.862020 0.495403 0.113 Uiso 1 1 calc R U . . .

loop_
_atom_site_aniso_label
_atom_site_aniso_U_11
_atom_site_aniso_U_22
_atom_site_aniso_U_33
_atom_site_aniso_U_23
_atom_site_aniso_U_13
_atom_site_aniso_U_12
O3 0.0267(10) 0.0407(12) 0.0311(11) 0.0147(9) -0.0042(8) -0.0008(9)
O2 0.0378(12) 0.0444(13) 0.0358(12) -0.0076(10) -0.0021(10) -0.0008(10)
O8 0.0316(12) 0.0590(16) 0.0365(12) 0.0024(11) 0.0013(9) -0.0034(11)
O4 0.0330(12) 0.0569(15) 0.0380(12) 0.0242(11) -0.0075(10) -0.0137(11)
O1 0.0244(11) 0.0602(16) 0.0431(13) -0.0145(12) -0.0084(10) 0.0013(11)
O5 0.0604(17) 0.0523(16) 0.0376(13) 0.0042(12) 0.0059(12) -0.0052(13)
O6 0.116(3) 0.0452(15) 0.0222(11) -0.0042(11) 0.0057(14) -0.0304(16)
O7 0.0582(17) 0.110(3) 0.0366(14) 0.0020(15) 0.0037(12) -0.0523(18)
C3 0.0276(14) 0.0259(14) 0.0321(15) 0.0005(12) -0.0022(12) -0.0050(12)
C49 0.0247(14) 0.0285(15) 0.0327(15) 0.0043(12) -0.0035(11) -0.0038(12)
C40 0.0284(14) 0.0313(15) 0.0298(14) 0.0068(12) -0.0013(12) -0.0014(12)
C52 0.0243(13) 0.0256(14) 0.0345(15) 0.0018(12) 0.0009(11) -0.0045(11)
C48 0.0257(14) 0.0323(15) 0.0285(14) 0.0060(12) -0.0058(11) -0.0048(12)
C39 0.0309(15) 0.0308(15) 0.0248(13) 0.0086(12) -0.0037(11) -0.0008(12)
C28 0.0293(14) 0.0268(14) 0.0234(13) 0.0035(11) -0.0086(11) -0.0066(12)
C4 0.0308(15) 0.0260(15) 0.0388(16) 0.0052(13) 0.0035(13) -0.0004(12)
C54 0.0334(16) 0.0317(16) 0.0325(15) 0.0027(13) -0.0018(12) 0.0049(13)
C25 0.0355(16) 0.0323(15) 0.0215(13) 0.0039(12) -0.0082(12) -0.0099(13)
C38 0.0261(14) 0.0365(17) 0.0308(15) 0.0076(13) -0.0042(12) -0.0023(12)
C8 0.0346(16) 0.0245(14) 0.0361(16) 0.0005(12) -0.0029(13) -0.0015(12)
C43 0.0295(15) 0.0286(15) 0.0324(15) 0.0038(12) -0.0008(12) -0.0020(12)
C6 0.0318(15) 0.0372(17) 0.0256(14) 0.0008(12) -0.0044(12) -0.0105(13)
C47 0.0265(14) 0.0314(15) 0.0301(14) 0.0023(12) -0.0033(12) -0.0048(12)
C2 0.0308(15) 0.0220(14) 0.0343(15) -0.0008(12) -0.0013(12) -0.0009(12)
C37 0.0304(15) 0.0340(16) 0.0314(15) 0.0111(13) -0.0043(12) -0.0044(13)
C53 0.0388(17) 0.0266(15) 0.0316(15) 0.0024(12) -0.0009(13) 0.0042(13)
C9 0.0396(17) 0.0439(19) 0.0268(15) -0.0025(14) -0.0017(13) -0.0141(15)
C7 0.0352(16) 0.0272(15) 0.0333(15) 0.0043(12) -0.0067(13) -0.0059(13)
C44 0.0330(15) 0.0310(16) 0.0310(15) -0.0005(13) -0.0017(12) -0.0009(13)
C1 0.0250(14) 0.0245(14) 0.0352(15) 0.0003(12) 0.0000(12) -0.0013(11)
C30 0.0334(16) 0.0335(16) 0.0325(15) 0.0107(13) -0.0102(13) -0.0014(13)
C41 0.0273(15) 0.0330(16) 0.0387(16) 0.0104(13) -0.0056(12) -0.0012(12)
C36 0.0346(16) 0.0333(16) 0.0348(16) 0.0116(13) -0.0081(13) -0.0022(13)
C45 0.0298(15) 0.0399(18) 0.0339(16) -0.0003(14) -0.0078(13) -0.0028(13)
C46 0.0281(15) 0.0356(17) 0.0369(16) -0.0014(13) -0.0040(13) -0.0009(13)
C5 0.0312(15) 0.0352(16) 0.0336(15) 0.0005(13) -0.0012(12) -0.0010(13)
C50 0.0293(15) 0.0347(16) 0.0336(15) 0.0023(13) -0.0061(12) -0.0009(13)
C35 0.0338(16) 0.0337(16) 0.0368(16) 0.0087(14) -0.0110(13) -0.0060(13)
C42 0.0277(14) 0.0330(16) 0.0331(15) 0.0089(13) 0.0003(12) 0.0008(12)
C26 0.0351(16) 0.0356(16) 0.0294(15) 0.0023(13) -0.0049(12) -0.0131(13)
C51 0.0285(15) 0.0294(15) 0.0425(17) 0.0032(13) -0.0021(13) 0.0031(12)
C29 0.0374(16) 0.0274(15) 0.0293(15) 0.0048(12) -0.0103(13) -0.0027(13)
C58 0.0261(14) 0.0375(17) 0.0355(16) 0.0071(13) -0.0006(12) -0.0033(13)
C34 0.0343(16) 0.0345(17) 0.0396(17) 0.0133(14) -0.0069(13) -0.0036(13)
C10 0.0406(18) 0.049(2) 0.0293(15) -0.0054(15) 0.0017(13) -0.0113(16)
C27 0.0415(18) 0.0444(19) 0.0275(15) 0.0013(14) -0.0002(13) -0.0147(15)
C18 0.058(2) 0.0368(18) 0.0252(15) 0.0019(13) -0.0005(14) -0.0185(16)
C22 0.0465(19) 0.0387(18) 0.0256(15) 0.0025(13) -0.0049(13) -0.0153(15)
C33 0.0340(16) 0.0346(17) 0.0371(16) 0.0115(14) -0.0089(13) -0.0042(13)
C14 0.0443(19) 0.050(2) 0.0262(15) 0.0002(14) -0.0062(13) -0.0211(16)
C19 0.060(2) 0.0374(18) 0.0317(16) 0.0059(14) 0.0012(16) -0.0129(16)
C57 0.0298(16) 0.053(2) 0.0354(16) 0.0200(15) -0.0059(13) -0.0040(15)
C17 0.061(2) 0.0419(19) 0.0254(15) -0.0002(14) -0.0009(15) -0.0226(17)
C20 0.082(3) 0.0345(18) 0.0326(17) 0.0030(15) 0.0123(18) -0.0138(19)
C16 0.071(3) 0.046(2) 0.0214(14) 0.0015(14) -0.0027(15) -0.0283(19)
C24 0.052(2) 0.054(2) 0.0271(15) -0.0021(15) -0.0010(14) -0.0295(18)
C13 0.055(2) 0.061(2) 0.0237(15) -0.0026(15) -0.0016(14) -0.0311(19)
C21 0.088(3) 0.0373(19) 0.0225(15) 0.0034(14) 0.0020(17) -0.030(2)
C12 0.049(2) 0.073(3) 0.0287(16) -0.0070(17) 0.0055(15) -0.034(2)
C56 0.049(2) 0.054(2) 0.0359(18) -0.0068(16) -0.0055(15) -0.0025(18)
C11 0.0380(18) 0.068(3) 0.0321(17) -0.0064(17) 0.0013(14) -0.0168(18)
C55 0.0252(15) 0.061(2) 0.049(2) -0.0125(18) -0.0115(14) 0.0023(15)
C31 0.047(2) 0.0408(19) 0.047(2) 0.0198(16) -0.0192(17) -0.0149(16)
C23 0.056(2) 0.053(2) 0.0258(15) -0.0057(15) -0.0015(15) -0.0326(18)
C32 0.046(2) 0.046(2) 0.048(2) 0.0213(17) -0.0264(17) -0.0178(17)
C59 0.0350(18) 0.065(3) 0.050(2) -0.0022(19) 0.0039(16) 0.0000(17)
B02A 0.0313(16) 0.0264(16) 0.0242(15) 0.0030(13) -0.0068(13) -0.0025(13)
B02B 0.0337(17) 0.0306(17) 0.0251(15) 0.0045(13) -0.0125(13) -0.0099(14)
C15 0.071(3) 0.071(3) 0.0251(16) 0.0038(17) -0.0062(17) -0.041(2)
B02D 0.0351(18) 0.0317(18) 0.0276(16) 0.0023(14) -0.0117(14) -0.0080(14)
B02E 0.0322(17) 0.0297(17) 0.0277(16) 0.0068(14) -0.0063(13) -0.0018(14)
B02F 0.0362(18) 0.0299(17) 0.0252(15) 0.0045(13) -0.0106(13) -0.0017(14)
B02G 0.0352(18) 0.0269(17) 0.0319(17) 0.0012(14) 0.0006(14) -0.0017(14)
B02H 0.0415(19) 0.0297(17) 0.0275(16) 0.0013(14) -0.0028(14) 0.0013(15)
B02I 0.0354(18) 0.0314(18) 0.0408(19) 0.0020(15) 0.0096(15) -0.0044(15)
B02J 0.0292(17) 0.0286(17) 0.044(2) 0.0011(15) 0.0000(15) 0.0015(14)
C60 0.048(2) 0.088(3) 0.048(2) -0.006(2) 0.0056(18) -0.033(2)
B02L 0.052(2) 0.0294(18) 0.0280(17) 0.0022(14) -0.0096(16) -0.0034(16)
B02M 0.0326(18) 0.0320(18) 0.044(2) -0.0070(16) 0.0038(15) 0.0011(15)
B02N 0.0327(18) 0.0326(18) 0.0380(19) -0.0056(15) 0.0017(15) 0.0022(15)
B02O 0.045(2) 0.0297(18) 0.0284(17) 0.0020(14) -0.0138(15) -0.0051(15)
C62 0.068(3) 0.058(3) 0.061(3) 0.009(2) 0.017(2) -0.012(2)
B02Q 0.0282(17) 0.0343(19) 0.050(2) -0.0033(17) 0.0064(16) -0.0034(15)
B02R 0.042(2) 0.0344(19) 0.0340(18) 0.0059(15) 0.0003(15) 0.0051(16)
B02S 0.055(2) 0.0302(18) 0.0289(17) -0.0007(15) -0.0053(16) -0.0017(17)
B02T 0.038(2) 0.041(2) 0.040(2) -0.0007(17) 0.0082(16) -0.0013(17)
B02U 0.037(2) 0.042(2) 0.045(2) -0.0055(18) 0.0068(17) 0.0014(17)
B02V 0.0287(18) 0.040(2) 0.051(2) -0.0061(18) 0.0039(16) 0.0008(15)
B02W 0.036(2) 0.043(2) 0.050(2) -0.0046(18) 0.0110(17) -0.0025(17)
C61 0.153(5) 0.042(2) 0.0316(19) 0.0003(17) 0.017(3) -0.008(3)

loop_
_atom_type_symbol
_atom_type_description
_atom_type_scat_dispersion_real
_atom_type_scat_dispersion_imag
_atom_type_scat_source
C C 0.0181 0.0091 'International Tables Vol C Tables 4.2.6.8 and 6.1.1.4'
H H 0.0000 0.0000 'International Tables Vol C Tables 4.2.6.8 and 6.1.1.4'
B B 0.0090 0.0039 'International Tables Vol C Tables 4.2.6.8 and 6.1.1.4'
O O 0.0492 0.0322 'International Tables Vol C Tables 4.2.6.8 and 6.1.1.4'
Cl Cl 0.3639 0.7018 'International Tables Vol C Tables 4.2.6.8 and 6.1.1.4'

loop_
_geom_angle_atom_site_label_1
_geom_angle_atom_site_label_2
_geom_angle_atom_site_label_3
_geom_angle
_geom_angle_site_symmetry_1
_geom_angle_site_symmetry_3
_geom_angle_publ_flag
C39 O3 C57 117.7(2) . . ?
C44 O2 C56 118.4(3) . . ?
C10 O8 C59 118.0(3) . . ?
C37 O4 C58 118.6(2) . . ?
C46 O1 C55 118.3(3) . . ?
C19 O5 C62 118.3(3) . . ?
C21 O6 C61 116.8(4) . . ?
C12 O7 C60 118.3(3) . . ?
C4 C3 C2 122.7(3) . . ?
C8 C3 C4 117.8(3) . . ?
C8 C3 C2 119.5(3) . . ?
C54 C49 C47 118.9(3) . . ?
C50 C49 C54 117.4(3) . . ?
C50 C49 C47 123.7(3) . . ?
C39 C40 C42 121.0(3) . . ?
C41 C40 C39 116.6(3) . . ?
C41 C40 C42 122.2(3) . . ?
C53 C52 C1 120.1(3) . . ?
C51 C52 C53 118.2(3) . . ?
C51 C52 C1 121.6(3) . . ?
C43 C48 H48 117.9 . . ?
C43 C48 C47 124.2(3) . . ?
C47 C48 H48 117.9 . . ?
O3 C39 C40 115.2(3) . . ?
O3 C39 C38 123.5(3) . . ?
C38 C39 C40 121.3(3) . . ?
C25 C28 C29 118.0(2) . . ?
C25 C28 B02A 121.3(2) . . ?
C25 C28 B02B 122.8(3) . . ?
C25 C28 B02D 118.9(3) . . ?
C25 C28 B02E 116.8(2) . . ?
C29 C28 B02E 59.49(19) . . ?
B02A C28 C29 109.7(2) . . ?
B02A C28 B02B 62.93(19) . . ?
B02A C28 B02D 113.4(2) . . ?
B02A C28 B02E 62.30(19) . . ?
B02B C28 C29 110.2(2) . . ?
B02B C28 B02D 62.41(19) . . ?
B02B C28 B02E 113.3(2) . . ?
B02D C28 C29 60.22(19) . . ?
B02D C28 B02E 111.0(2) . . ?
C3 C4 H4 119.1 . . ?
C5 C4 C3 121.8(3) . . ?
C5 C4 H4 119.1 . . ?
C49 C54 H54 119.2 . . ?
C53 C54 C49 121.6(3) . . ?
C53 C54 H54 119.2 . . ?
C26 C25 C28 121.7(3) . . ?
C26 C25 C24 118.6(3) . . ?
C24 C25 C28 119.7(3) . . ?
C39 C38 H38 119.9 . . ?
C39 C38 C37 120.2(3) . . ?
C37 C38 H38 119.9 . . ?
C3 C8 H8 119.6 . . ?
C7 C8 C3 120.8(3) . . ?
C7 C8 H8 119.6 . . ?
C48 C43 C44 117.1(3) . . ?
C48 C43 C42 119.9(3) . . ?
C44 C43 C42 122.9(3) . . ?
C7 C6 C9 118.6(3) . . ?
C7 C6 C5 117.6(3) . . ?
C5 C6 C9 123.8(3) . . ?
C48 C47 C49 119.2(3) . . ?
C46 C47 C49 124.0(3) . . ?
C46 C47 C48 116.8(3) . . ?
C3 C2 C1 118.1(2) . . ?
C3 C2 B02G 118.5(3) . . ?
C3 C2 B02J 117.3(3) . . ?
C3 C2 B02M 122.5(3) . . ?
C3 C2 B02N 122.6(3) . . ?
C1 C2 B02J 59.91(19) . . ?
B02G C2 C1 60.41(18) . . ?
B02G C2 B02J 111.3(2) . . ?
B02M C2 C1 109.2(2) . . ?
B02M C2 B02G 112.2(3) . . ?
B02M C2 B02J 62.1(2) . . ?
B02M C2 B02N 62.3(2) . . ?
B02N C2 C1 109.8(2) . . ?
B02N C2 B02G 61.8(2) . . ?
B02N C2 B02J 113.0(3) . . ?
O4 C37 C38 122.9(3) . . ?
O4 C37 C36 116.5(3) . . ?
C38 C37 C36 120.6(3) . . ?
C52 C53 H53 120.0 . . ?
C54 C53 C52 120.1(3) . . ?
C54 C53 H53 120.0 . . ?
C10 C9 C6 124.0(3) . . ?
C14 C9 C6 118.8(3) . . ?
C14 C9 C10 117.1(3) . . ?
C8 C7 C6 121.4(3) . . ?
C8 C7 H7 119.3 . . ?
C6 C7 H7 119.3 . . ?
O2 C44 C43 115.7(3) . . ?
O2 C44 C45 123.5(3) . . ?
C45 C44 C43 120.8(3) . . ?
C52 C1 C2 119.3(2) . . ?
C52 C1 B02G 119.1(3) . . ?
C52 C1 B02I 121.3(3) . . ?
C52 C1 B02J 117.8(3) . . ?
C52 C1 B02Q 120.7(3) . . ?
C2 C1 B02G 59.78(18) . . ?
B02I C1 C2 109.7(2) . . ?
B02I C1 B02G 61.7(2) . . ?
B02I C1 B02J 113.6(3) . . ?
B02J C1 C2 60.06(19) . . ?
B02J C1 B02G 110.9(2) . . ?
B02Q C1 C2 110.2(2) . . ?
B02Q C1 B02G 112.9(3) . . ?
B02Q C1 B02I 63.0(2) . . ?
B02Q C1 B02J 62.6(2) . . ?
C35 C30 C29 119.7(3) . . ?
C35 C30 C31 118.1(3) . . ?
C31 C30 C29 122.2(3) . . ?
C40 C41 H41 117.8 . . ?
C40 C41 C36 124.3(3) . . ?
C36 C41 H41 117.8 . . ?
C37 C36 C41 117.0(3) . . ?
C37 C36 C33 123.7(3) . . ?
C41 C36 C33 119.3(3) . . ?
C44 C45 H45 119.9 . . ?
C44 C45 C46 120.2(3) . . ?
C46 C45 H45 119.9 . . ?
O1 C46 C47 115.6(3) . . ?
O1 C46 C45 123.5(3) . . ?
C45 C46 C47 120.9(3) . . ?
C4 C5 C6 120.5(3) . . ?
C4 C5 H5 119.7 . . ?
C6 C5 H5 119.7 . . ?
C49 C50 H50 119.4 . . ?
C51 C50 C49 121.1(3) . . ?
C51 C50 H50 119.4 . . ?
C30 C35 H35 119.5 . . ?
C34 C35 C30 121.0(3) . . ?
C34 C35 H35 119.5 . . ?
C40 C42 C43 115.8(3) . . ?
C40 C42 H42A 108.3 . . ?
C40 C42 H42B 108.3 . . ?
C43 C42 H42A 108.3 . . ?
C43 C42 H42B 108.3 . . ?
H42A C42 H42B 107.4 . . ?
C25 C26 H26 119.5 . . ?
C27 C26 C25 121.0(3) . . ?
C27 C26 H26 119.5 . . ?
C52 C51 H51 119.2 . . ?
C50 C51 C52 121.5(3) . . ?
C50 C51 H51 119.2 . . ?
C28 C29 B02D 59.68(19) . . ?
C30 C29 C28 117.2(3) . . ?
C30 C29 B02D 115.2(3) . . ?
C30 C29 B02E 119.9(3) . . ?
C30 C29 B02L 121.6(3) . . ?
C30 C29 B02R 124.1(3) . . ?
B02E C29 C28 60.47(19) . . ?
B02E C29 B02D 111.4(2) . . ?
B02E C29 B02R 62.0(2) . . ?
B02L C29 C28 109.5(2) . . ?
B02L C29 B02D 62.5(2) . . ?
B02L C29 B02E 112.6(2) . . ?
B02L C29 B02R 62.5(2) . . ?
B02R C29 C28 110.1(2) . . ?
B02R C29 B02D 113.5(2) . . ?
O4 C58 H58A 109.5 . . ?
O4 C58 H58B 109.5 . . ?
O4 C58 H58C 109.5 . . ?
H58A C58 H58B 109.5 . . ?
H58A C58 H58C 109.5 . . ?
H58B C58 H58C 109.5 . . ?
C35 C34 H34 119.2 . . ?
C35 C34 C33 121.7(3) . . ?
C33 C34 H34 119.2 . . ?
O8 C10 C9 116.2(3) . . ?
O8 C10 C11 122.9(3) . . ?
C11 C10 C9 120.9(3) . . ?
C26 C27 H27 119.8 . . ?
C26 C27 C22 120.4(3) . . ?
C22 C27 H27 119.8 . . ?
C19 C18 C22 123.6(3) . . ?
C17 C18 C22 119.1(3) . . ?
C17 C18 C19 117.2(3) . . ?
C27 C22 C18 123.3(3) . . ?
C23 C22 C27 117.8(3) . . ?
C23 C22 C18 118.9(3) . . ?
C34 C33 C36 120.2(3) . . ?
C32 C33 C36 123.0(3) . . ?
C32 C33 C34 116.8(3) . . ?
C9 C14 H14 118.1 . . ?
C13 C14 C9 123.8(4) . . ?
C13 C14 H14 118.1 . . ?
O5 C19 C18 115.9(3) . . ?
O5 C19 C20 123.2(4) . . ?
C20 C19 C18 121.0(4) . . ?
O3 C57 H57A 109.5 . . ?
O3 C57 H57B 109.5 . . ?
O3 C57 H57C 109.5 . . ?
H57A C57 H57B 109.5 . . ?
H57A C57 H57C 109.5 . . ?
H57B C57 H57C 109.5 . . ?
C18 C17 H17 117.8 . . ?
C16 C17 C18 124.3(4) . . ?
C16 C17 H17 117.8 . . ?
C19 C20 H20 120.5 . . ?
C19 C20 C21 118.9(4) . . ?
C21 C20 H20 120.5 . . ?
C17 C16 C21 116.3(4) . . ?
C17 C16 C15 121.2(4) . . ?
C21 C16 C15 122.4(3) . . ?
C25 C24 H24 120.1 . . ?
C23 C24 C25 119.7(3) . . ?
C23 C24 H24 120.1 . . ?
C14 C13 C12 116.3(3) . . ?
C14 C13 C15 123.6(4) . . ?
C12 C13 C15 120.0(3) . . ?
O6 C21 C20 123.7(4) . . ?
O6 C21 C16 114.1(4) . . ?
C16 C21 C20 122.1(3) . . ?
O7 C12 C13 115.1(4) . . ?
O7 C12 C11 122.6(4) . . ?
C11 C12 C13 122.3(3) . . ?
O2 C56 H56A 109.5 . . ?
O2 C56 H56B 109.5 . . ?
O2 C56 H56C 109.5 . . ?
H56A C56 H56B 109.5 . . ?
H56A C56 H56C 109.5 . . ?
H56B C56 H56C 109.5 . . ?
C10 C11 H11 120.3 . . ?
C12 C11 C10 119.5(4) . . ?
C12 C11 H11 120.3 . . ?
O1 C55 H55A 109.5 . . ?
O1 C55 H55B 109.5 . . ?
O1 C55 H55C 109.5 . . ?
H55A C55 H55B 109.5 . . ?
H55A C55 H55C 109.5 . . ?
H55B C55 H55C 109.5 . . ?
C30 C31 H31 119.4 . . ?
C32 C31 C30 121.2(3) . . ?
C32 C31 H31 119.4 . . ?
C22 C23 H23 118.8 . . ?
C24 C23 C22 122.4(3) . . ?
C24 C23 H23 118.8 . . ?
C33 C32 H32 119.4 . . ?
C31 C32 C33 121.3(3) . . ?
C31 C32 H32 119.4 . . ?
O8 C59 H59A 109.5 . . ?
O8 C59 H59B 109.5 . . ?
O8 C59 H59C 109.5 . . ?
H59A C59 H59B 109.5 . . ?
H59A C59 H59C 109.5 . . ?
H59B C59 H59C 109.5 . . ?
C28 B02A H02A 123.4 . . ?
C28 B02A B02B 58.55(18) . . ?
C28 B02A B02E 59.95(19) . . ?
C28 B02A B02F 105.8(2) . . ?
C28 B02A B02H 106.5(2) . . ?
B02B B02A H02A 121.6 . . ?
B02B B02A B02E 107.9(2) . . ?
B02B B02A B02F 60.3(2) . . ?
B02B B02A B02H 108.5(3) . . ?
B02E B02A H02A 121.7 . . ?
B02E B02A B02H 59.5(2) . . ?
B02F B02A H02A 122.3 . . ?
B02F B02A B02E 107.5(2) . . ?
B02F B02A B02H 60.2(2) . . ?
B02H B02A H02A 121.8 . . ?
C28 B02B B02A 58.52(18) . . ?
C28 B02B H02B 123.8 . . ?
C28 B02B B02D 59.47(18) . . ?
C28 B02B B02F 105.5(3) . . ?
C28 B02B B02O 106.1(3) . . ?
B02A B02B H02B 121.9 . . ?
B02A B02B B02F 59.9(2) . . ?
B02A B02B B02O 108.2(3) . . ?
B02D B02B B02A 107.5(3) . . ?
B02D B02B H02B 121.8 . . ?
B02D B02B B02F 107.7(3) . . ?
B02D B02B B02O 59.6(2) . . ?
B02F B02B H02B 122.2 . . ?
B02O B02B H02B 121.8 . . ?
B02O B02B B02F 60.4(2) . . ?
C16 C15 H15A 108.4 . . ?
C16 C15 H15B 108.4 . . ?
C13 C15 C16 115.7(3) . . ?
C13 C15 H15A 108.4 . . ?
C13 C15 H15B 108.4 . . ?
H15A C15 H15B 107.4 . . ?
C28 B02D C29 60.10(19) . . ?
C28 B02D B02B 58.12(18) . . ?
C28 B02D H02D 123.3 . . ?
C28 B02D B02L 106.2(3) . . ?
C28 B02D B02O 105.7(2) . . ?
C29 B02D B02B 106.7(2) . . ?
C29 B02D H02D 123.2 . . ?
C29 B02D B02L 57.8(2) . . ?
C29 B02D B02O 105.8(3) . . ?
B02B B02D H02D 121.8 . . ?
B02B B02D B02L 108.5(3) . . ?
B02L B02D H02D 122.1 . . ?
B02O B02D B02B 60.4(2) . . ?
B02O B02D H02D 122.4 . . ?
B02O B02D B02L 60.6(2) . . ?
C28 B02E B02A 57.75(19) . . ?
C28 B02E H02E 123.3 . . ?
C28 B02E B02H 105.4(2) . . ?
C28 B02E B02R 107.4(2) . . ?
C29 B02E C28 60.04(19) . . ?
C29 B02E B02A 106.5(2) . . ?
C29 B02E H02E 122.9 . . ?
C29 B02E B02H 106.2(2) . . ?
C29 B02E B02R 59.0(2) . . ?
B02A B02E H02E 122.0 . . ?
B02H B02E B02A 60.3(2) . . ?
B02H B02E H02E 122.6 . . ?
B02H B02E B02R 60.7(2) . . ?
B02R B02E B02A 109.2(2) . . ?
B02R B02E H02E 121.0 . . ?
B02A B02F B02B 59.83(19) . . ?
B02A B02F H02F 121.9 . . ?
B02A B02F B02H 60.1(2) . . ?
B02A B02F B02O 107.6(2) . . ?
B02A B02F B02S 107.7(2) . . ?
B02B B02F H02F 121.9 . . ?
B02B B02F B02H 108.1(2) . . ?
B02B B02F B02O 59.8(2) . . ?
B02B B02F B02S 107.7(3) . . ?
B02H B02F H02F 121.5 . . ?
B02H B02F B02O 108.1(2) . . ?
B02H B02F B02S 60.0(2) . . ?
B02O B02F H02F 121.8 . . ?
B02S B02F H02F 121.9 . . ?
B02S B02F B02O 60.0(2) . . ?
C2 B02G C1 59.81(18) . . ?
C2 B02G H02G 122.7 . . ?
C2 B02G B02I 107.1(3) . . ?
C2 B02G B02N 58.9(2) . . ?
C2 B02G B02T 106.5(3) . . ?
C1 B02G H02G 123.1 . . ?
C1 B02G B02I 58.6(2) . . ?
C1 B02G B02N 107.0(2) . . ?
C1 B02G B02T 106.2(3) . . ?
B02I B02G H02G 121.4 . . ?
B02N B02G H02G 121.5 . . ?
B02N B02G B02I 109.1(3) . . ?
B02T B02G H02G 122.2 . . ?
B02T B02G B02I 60.6(2) . . ?
B02T B02G B02N 60.4(2) . . ?
B02A B02H B02F 59.8(2) . . ?
B02A B02H H02H 121.7 . . ?
B02A B02H B02R 108.4(3) . . ?
B02A B02H B02S 107.5(3) . . ?
B02E B02H B02A 60.2(2) . . ?
B02E B02H B02F 107.7(3) . . ?
B02E B02H H02H 122.1 . . ?
B02E B02H B02R 59.8(2) . . ?
B02E B02H B02S 107.0(3) . . ?
B02F B02H H02H 121.6 . . ?
B02F B02H B02R 108.3(3) . . ?
B02F B02H B02S 60.0(2) . . ?
B02R B02H H02H 121.4 . . ?
B02S B02H H02H 122.3 . . ?
B02S B02H B02R 59.8(2) . . ?
C1 B02I B02G 59.70(19) . . ?
C1 B02I H02I 123.8 . . ?
C1 B02I B02Q 58.2(2) . . ?
C1 B02I B02T 106.2(3) . . ?
C1 B02I B02W 105.3(3) . . ?
B02G B02I H02I 122.0 . . ?
B02G B02I B02Q 107.3(3) . . ?
B02G B02I B02T 59.4(2) . . ?
B02G B02I B02W 107.3(3) . . ?
B02Q B02I H02I 121.9 . . ?
B02T B02I H02I 121.8 . . ?
B02T B02I B02Q 108.2(3) . . ?
B02T B02I B02W 60.3(2) . . ?
B02W B02I H02I 122.4 . . ?
B02W B02I B02Q 60.0(2) . . ?
C2 B02J H02J 122.9 . . ?
C2 B02J B02M 58.7(2) . . ?
C2 B02J B02Q 106.6(3) . . ?
C2 B02J B02V 105.7(3) . . ?
C1 B02J C2 60.03(18) . . ?
C1 B02J H02J 123.2 . . ?
C1 B02J B02M 106.6(3) . . ?
C1 B02J B02Q 58.1(2) . . ?
C1 B02J B02V 105.6(3) . . ?
B02M B02J H02J 122.0 . . ?
B02M B02J B02Q 108.1(3) . . ?
B02Q B02J H02J 122.0 . . ?
B02V B02J H02J 122.8 . . ?
B02V B02J B02M 59.7(2) . . ?
B02V B02J B02Q 60.3(2) . . ?
O7 C60 H60A 109.5 . . ?
O7 C60 H60B 109.5 . . ?
O7 C60 H60C 109.5 . . ?
H60A C60 H60B 109.5 . . ?
H60A C60 H60C 109.5 . . ?
H60B C60 H60C 109.5 . . ?
C29 B02L B02D 59.7(2) . . ?
C29 B02L H02L 123.3 . . ?
C29 B02L B02O 106.4(3) . . ?
C29 B02L B02R 59.4(2) . . ?
C29 B02L B02S 106.1(3) . . ?
B02D B02L H02L 121.7 . . ?
B02D B02L B02O 59.4(2) . . ?
B02O B02L H02L 121.8 . . ?
B02R B02L B02D 108.7(3) . . ?
B02R B02L H02L 120.8 . . ?
B02R B02L B02O 109.1(3) . . ?
B02S B02L B02D 107.6(3) . . ?
B02S B02L H02L 122.2 . . ?
B02S B02L B02O 60.4(2) . . ?
B02S B02L B02R 60.3(2) . . ?
C2 B02M B02J 59.3(2) . . ?
C2 B02M H02M 123.7 . . ?
C2 B02M B02N 58.9(2) . . ?
C2 B02M B02U 105.9(3) . . ?
C2 B02M B02V 106.5(3) . . ?
B02J B02M H02M 121.5 . . ?
B02J B02M B02N 108.0(3) . . ?
B02N B02M H02M 121.6 . . ?
B02U B02M B02J 108.6(3) . . ?
B02U B02M H02M 121.8 . . ?
B02U B02M B02N 59.8(2) . . ?
B02V B02M B02J 60.1(2) . . ?
B02V B02M H02M 121.3 . . ?
B02V B02M B02N 108.8(3) . . ?
B02V B02M B02U 61.0(2) . . ?
C2 B02N B02G 59.29(19) . . ?
C2 B02N B02M 58.8(2) . . ?
C2 B02N H02N 123.6 . . ?
C2 B02N B02T 106.2(3) . . ?
C2 B02N B02U 105.8(3) . . ?
B02G B02N B02M 107.3(3) . . ?
B02G B02N H02N 122.0 . . ?
B02G B02N B02T 59.6(2) . . ?
B02M B02N H02N 121.9 . . ?
B02M B02N B02T 108.1(3) . . ?
B02T B02N H02N 121.9 . . ?
B02U B02N B02G 107.6(3) . . ?
B02U B02N B02M 59.9(2) . . ?
B02U B02N H02N 122.1 . . ?
B02U B02N B02T 60.4(2) . . ?
B02B B02O B02F 59.8(2) . . ?
B02B B02O B02L 107.8(2) . . ?
B02B B02O H02O 121.7 . . ?
B02B B02O B02S 107.5(3) . . ?
B02D B02O B02B 60.0(2) . . ?
B02D B02O B02F 107.5(2) . . ?
B02D B02O B02L 60.0(2) . . ?
B02D B02O H02O 121.9 . . ?
B02D B02O B02S 107.2(3) . . ?
B02F B02O H02O 122.2 . . ?
B02L B02O B02F 107.1(3) . . ?
B02L B02O H02O 122.2 . . ?
B02S B02O B02F 59.7(2) . . ?
B02S B02O B02L 59.2(2) . . ?
B02S B02O H02O 122.3 . . ?
O5 C62 H62A 109.5 . . ?
O5 C62 H62B 109.5 . . ?
O5 C62 H62C 109.5 . . ?
H62A C62 H62B 109.5 . . ?
H62A C62 H62C 109.5 . . ?
H62B C62 H62C 109.5 . . ?
C1 B02Q B02I 58.8(2) . . ?
C1 B02Q B02J 59.2(2) . . ?
C1 B02Q H02Q 123.8 . . ?
C1 B02Q B02V 105.9(3) . . ?
C1 B02Q B02W 105.7(3) . . ?
B02I B02Q H02Q 121.8 . . ?
B02J B02Q B02I 107.5(3) . . ?
B02J B02Q H02Q 121.9 . . ?
B02J B02Q B02V 59.6(2) . . ?
B02J B02Q B02W 107.6(3) . . ?
B02V B02Q B02I 108.0(3) . . ?
B02V B02Q H02Q 122.1 . . ?
B02V B02Q B02W 60.3(2) . . ?
B02W B02Q B02I 59.9(2) . . ?
B02W B02Q H02Q 122.2 . . ?
C29 B02R B02E 59.0(2) . . ?
C29 B02R B02H 105.2(3) . . ?
C29 B02R B02L 58.1(2) . . ?
C29 B02R H02R 124.4 . . ?
C29 B02R B02S 104.6(3) . . ?
B02E B02R B02H 59.4(2) . . ?
B02E B02R B02L 106.6(3) . . ?
B02E B02R H02R 122.3 . . ?
B02E B02R B02S 106.8(3) . . ?
B02H B02R H02R 122.3 . . ?
B02L B02R B02H 107.3(3) . . ?
B02L B02R H02R 122.4 . . ?
B02L B02R B02S 59.6(2) . . ?
B02S B02R B02H 59.9(2) . . ?
B02S B02R H02R 122.8 . . ?
B02F B02S B02O 60.2(2) . . ?
B02F B02S H02S 121.4 . . ?
B02H B02S B02F 60.0(2) . . ?
B02H B02S B02O 108.3(3) . . ?
B02H B02S H02S 121.8 . . ?
B02L B02S B02F 108.4(3) . . ?
B02L B02S B02H 108.0(3) . . ?
B02L B02S B02O 60.4(2) . . ?
B02L B02S B02R 60.1(2) . . ?
B02L B02S H02S 121.6 . . ?
B02O B02S H02S 121.2 . . ?
B02R B02S B02F 108.8(3) . . ?
B02R B02S B02H 60.3(2) . . ?
B02R B02S B02O 108.9(3) . . ?
B02R B02S H02S 121.1 . . ?
B02G B02T B02I 59.9(2) . . ?
B02G B02T B02N 60.0(2) . . ?
B02G B02T H02T 122.2 . . ?
B02G B02T B02U 107.2(3) . . ?
B02G B02T B02W 107.3(3) . . ?
B02I B02T H02T 121.6 . . ?
B02I B02T B02W 59.8(2) . . ?
B02N B02T B02I 108.2(3) . . ?
B02N B02T H02T 121.8 . . ?
B02N B02T B02U 59.5(2) . . ?
B02N B02T B02W 107.7(3) . . ?
B02U B02T B02I 107.9(3) . . ?
B02U B02T H02T 122.1 . . ?
B02U B02T B02W 60.0(2) . . ?
B02W B02T H02T 122.0 . . ?
B02M B02U B02T 108.2(3) . . ?
B02M B02U H02U 121.8 . . ?
B02M B02U B02V 59.5(2) . . ?
B02M B02U B02W 107.8(3) . . ?
B02N B02U B02M 60.4(2) . . ?
B02N B02U B02T 60.1(2) . . ?
B02N B02U H02U 121.5 . . ?
B02N B02U B02V 108.0(3) . . ?
B02N B02U B02W 108.3(3) . . ?
B02T B02U H02U 121.5 . . ?
B02T B02U B02V 108.2(3) . . ?
B02T B02U B02W 60.3(2) . . ?
B02V B02U H02U 121.9 . . ?
B02W B02U H02U 121.6 . . ?
B02W B02U B02V 60.1(2) . . ?
B02J B02V B02Q 60.1(2) . . ?
B02J B02V B02U 107.5(3) . . ?
B02J B02V H02V 121.8 . . ?
B02J B02V B02W 107.7(3) . . ?
B02M B02V B02J 60.2(2) . . ?
B02M B02V B02Q 108.3(3) . . ?
B02M B02V B02U 59.5(2) . . ?
B02M B02V H02V 121.7 . . ?
B02M B02V B02W 107.6(3) . . ?
B02Q B02V B02U 107.7(3) . . ?
B02Q B02V H02V 121.6 . . ?
B02Q B02V B02W 59.9(2) . . ?
B02U B02V H02V 122.2 . . ?
B02W B02V B02U 59.8(2) . . ?
B02W B02V H02V 122.0 . . ?
B02I B02W B02Q 60.1(2) . . ?
B02I B02W B02T 59.8(2) . . ?
B02I B02W B02U 107.6(3) . . ?
B02I B02W B02V 107.8(3) . . ?
B02I B02W H02W 121.9 . . ?
B02Q B02W B02T 107.9(3) . . ?
B02Q B02W B02U 108.0(3) . . ?
B02Q B02W B02V 59.9(2) . . ?
B02Q B02W H02W 121.7 . . ?
B02T B02W B02V 107.8(3) . . ?
B02T B02W H02W 121.9 . . ?
B02U B02W B02T 59.7(2) . . ?
B02U B02W B02V 60.2(2) . . ?
B02U B02W H02W 121.9 . . ?
B02V B02W H02W 121.8 . . ?
O6 C61 H61A 109.5 . . ?
O6 C61 H61B 109.5 . . ?
O6 C61 H61C 109.5 . . ?
H61A C61 H61B 109.5 . . ?
H61A C61 H61C 109.5 . . ?
H61B C61 H61C 109.5 . . ?

loop_
_geom_bond_atom_site_label_1
_geom_bond_atom_site_label_2
_geom_bond_distance
_geom_bond_site_symmetry_2
_geom_bond_publ_flag
O3 C39 1.372(3) . ?
O3 C57 1.431(4) . ?
O2 C44 1.368(4) . ?
O2 C56 1.426(4) . ?
O8 C10 1.373(4) . ?
O8 C59 1.416(4) . ?
O4 C37 1.363(4) . ?
O4 C58 1.428(4) . ?
O1 C46 1.371(4) . ?
O1 C55 1.423(4) . ?
O5 C19 1.354(5) . ?
O5 C62 1.423(6) . ?
O6 C21 1.372(4) . ?
O6 C61 1.431(7) . ?
O7 C12 1.377(4) . ?
O7 C60 1.409(5) . ?
C3 C4 1.393(4) . ?
C3 C8 1.392(4) . ?
C3 C2 1.502(4) . ?
C49 C54 1.404(4) . ?
C49 C47 1.484(4) . ?
C49 C50 1.391(5) . ?
C40 C39 1.410(4) . ?
C40 C41 1.385(4) . ?
C40 C42 1.509(4) . ?
C52 C53 1.404(4) . ?
C52 C1 1.501(4) . ?
C52 C51 1.385(4) . ?
C48 H48 0.9300 . ?
C48 C43 1.379(5) . ?
C48 C47 1.404(4) . ?
C39 C38 1.386(4) . ?
C28 C25 1.497(4) . ?
C28 C29 1.730(4) . ?
C28 B02A 1.697(4) . ?
C28 B02B 1.698(4) . ?
C28 B02D 1.722(4) . ?
C28 B02E 1.737(5) . ?
C4 H4 0.9300 . ?
C4 C5 1.381(5) . ?
C54 H54 0.9300 . ?
C54 C53 1.385(5) . ?
C25 C26 1.394(5) . ?
C25 C24 1.395(4) . ?
C38 H38 0.9300 . ?
C38 C37 1.397(4) . ?
C8 H8 0.9300 . ?
C8 C7 1.387(5) . ?
C43 C44 1.402(4) . ?
C43 C42 1.518(4) . ?
C6 C9 1.487(5) . ?
C6 C7 1.397(5) . ?
C6 C5 1.402(5) . ?
C47 C46 1.395(4) . ?
C2 C1 1.725(4) . ?
C2 B02G 1.724(5) . ?
C2 B02J 1.725(5) . ?
C2 B02M 1.715(5) . ?
C2 B02N 1.718(5) . ?
C37 C36 1.402(4) . ?
C53 H53 0.9300 . ?
C9 C10 1.406(5) . ?
C9 C14 1.400(5) . ?
C7 H7 0.9300 . ?
C44 C45 1.390(5) . ?
C1 B02G 1.735(5) . ?
C1 B02I 1.715(5) . ?
C1 B02J 1.723(5) . ?
C1 B02Q 1.703(5) . ?
C30 C35 1.390(5) . ?
C30 C29 1.497(4) . ?
C30 C31 1.393(5) . ?
C41 H41 0.9300 . ?
C41 C36 1.402(5) . ?
C36 C33 1.478(4) . ?
C45 H45 0.9300 . ?
C45 C46 1.393(5) . ?
C5 H5 0.9300 . ?
C50 H50 0.9300 . ?
C50 C51 1.382(5) . ?
C35 H35 0.9300 . ?
C35 C34 1.378(4) . ?
C42 H42A 0.9700 . ?
C42 H42B 0.9700 . ?
C26 H26 0.9300 . ?
C26 C27 1.387(5) . ?
C51 H51 0.9300 . ?
C29 B02D 1.732(5) . ?
C29 B02E 1.720(5) . ?
C29 B02L 1.697(5) . ?
C29 B02R 1.720(5) . ?
C58 H58A 0.9600 . ?
C58 H58B 0.9600 . ?
C58 H58C 0.9600 . ?
C34 H34 0.9300 . ?
C34 C33 1.407(5) . ?
C10 C11 1.390(5) . ?
C27 H27 0.9300 . ?
C27 C22 1.400(5) . ?
C18 C22 1.481(4) . ?
C18 C19 1.402(6) . ?
C18 C17 1.399(5) . ?
C22 C23 1.385(5) . ?
C33 C32 1.401(5) . ?
C14 H14 0.9300 . ?
C14 C13 1.395(5) . ?
C19 C20 1.395(5) . ?
C57 H57A 0.9600 . ?
C57 H57B 0.9600 . ?
C57 H57C 0.9600 . ?
C17 H17 0.9300 . ?
C17 C16 1.382(5) . ?
C20 H20 0.9300 . ?
C20 C21 1.401(6) . ?
C16 C21 1.401(6) . ?
C16 C15 1.503(6) . ?
C24 H24 0.9300 . ?
C24 C23 1.380(5) . ?
C13 C12 1.398(6) . ?
C13 C15 1.498(6) . ?
C12 C11 1.388(6) . ?
C56 H56A 0.9600 . ?
C56 H56B 0.9600 . ?
C56 H56C 0.9600 . ?
C11 H11 0.9300 . ?
C55 H55A 0.9600 . ?
C55 H55B 0.9600 . ?
C55 H55C 0.9600 . ?
C31 H31 0.9300 . ?
C31 C32 1.384(5) . ?
C23 H23 0.9300 . ?
C32 H32 0.9300 . ?
C59 H59A 0.9600 . ?
C59 H59B 0.9600 . ?
C59 H59C 0.9600 . ?
B02A H02A 1.1000 . ?
B02A B02B 1.772(5) . ?
B02A B02E 1.777(5) . ?
B02A B02F 1.773(5) . ?
B02A B02H 1.779(5) . ?
B02B H02B 1.1000 . ?
B02B B02D 1.772(5) . ?
B02B B02F 1.780(5) . ?
B02B B02O 1.779(5) . ?
C15 H15A 0.9700 . ?
C15 H15B 0.9700 . ?
B02D H02D 1.1000 . ?
B02D B02L 1.778(6) . ?
B02D B02O 1.766(5) . ?
B02E H02E 1.1000 . ?
B02E B02H 1.765(5) . ?
B02E B02R 1.772(5) . ?
B02F H02F 1.1000 . ?
B02F B02H 1.780(5) . ?
B02F B02O 1.790(5) . ?
B02F B02S 1.781(5) . ?
B02G H02G 1.1000 . ?
B02G B02I 1.770(5) . ?
B02G B02N 1.767(5) . ?
B02G B02T 1.761(5) . ?
B02H H02H 1.1000 . ?
B02H B02R 1.788(5) . ?
B02H B02S 1.781(5) . ?
B02I H02I 1.1000 . ?
B02I B02Q 1.786(6) . ?
B02I B02T 1.783(6) . ?
B02I B02W 1.782(6) . ?
B02J H02J 1.1000 . ?
B02J B02M 1.774(5) . ?
B02J B02Q 1.781(5) . ?
B02J B02V 1.772(6) . ?
C60 H60A 0.9600 . ?
C60 H60B 0.9600 . ?
C60 H60C 0.9600 . ?
B02L H02L 1.1000 . ?
B02L B02O 1.787(6) . ?
B02L B02R 1.773(6) . ?
B02L B02S 1.765(5) . ?
B02M H02M 1.1000 . ?
B02M B02N 1.776(6) . ?
B02M B02U 1.767(6) . ?
B02M B02V 1.766(5) . ?
B02N H02N 1.1000 . ?
B02N B02T 1.776(6) . ?
B02N B02U 1.765(6) . ?
B02O H02O 1.1000 . ?
B02O B02S 1.786(6) . ?
C62 H62A 0.9600 . ?
C62 H62B 0.9600 . ?
C62 H62C 0.9600 . ?
B02Q H02Q 1.1000 . ?
B02Q B02V 1.784(6) . ?
B02Q B02W 1.785(6) . ?
B02R H02R 1.1000 . ?
B02R B02S 1.777(6) . ?
B02S H02S 1.1000 . ?
B02T H02T 1.1000 . ?
B02T B02U 1.781(6) . ?
B02T B02W 1.791(6) . ?
B02U H02U 1.1000 . ?
B02U B02V 1.794(6) . ?
B02U B02W 1.787(6) . ?
B02V H02V 1.1000 . ?
B02V B02W 1.792(6) . ?
B02W H02W 1.1000 . ?
C61 H61A 0.9600 . ?
C61 H61B 0.9600 . ?
C61 H61C 0.9600 . ?

loop_
_geom_torsion_atom_site_label_1
_geom_torsion_atom_site_label_2
_geom_torsion_atom_site_label_3
_geom_torsion_atom_site_label_4
_geom_torsion
_geom_torsion_site_symmetry_1
_geom_torsion_site_symmetry_2
_geom_torsion_site_symmetry_3
_geom_torsion_site_symmetry_4
_geom_torsion_publ_flag
O3 C39 C38 C37 178.5(3) . . . . ?
O2 C44 C45 C46 179.9(3) . . . . ?
O8 C10 C11 C12 -177.7(3) . . . . ?
O4 C37 C36 C41 179.3(3) . . . . ?
O4 C37 C36 C33 2.5(5) . . . . ?
O5 C19 C20 C21 -176.9(3) . . . . ?
O7 C12 C11 C10 177.8(4) . . . . ?
C3 C4 C5 C6 0.7(5) . . . . ?
C3 C8 C7 C6 1.6(5) . . . . ?
C3 C2 C1 C52 0.1(4) . . . . ?
C3 C2 C1 B02G 108.6(3) . . . . ?
C3 C2 C1 B02I 146.4(3) . . . . ?
C3 C2 C1 B02J -107.0(3) . . . . ?
C3 C2 C1 B02Q -146.0(3) . . . . ?
C3 C2 B02G C1 -107.9(3) . . . . ?
C3 C2 B02G B02I -143.7(3) . . . . ?
C3 C2 B02G B02N 113.9(3) . . . . ?
C3 C2 B02G B02T 152.6(3) . . . . ?
C3 C2 B02J C1 108.2(3) . . . . ?
C3 C2 B02J B02M -114.3(3) . . . . ?
C3 C2 B02J B02Q 144.3(3) . . . . ?
C3 C2 B02J B02V -152.6(3) . . . . ?
C3 C2 B02M B02J 106.1(3) . . . . ?
C3 C2 B02M B02N -112.8(3) . . . . ?
C3 C2 B02M B02U -151.4(3) . . . . ?
C3 C2 B02M B02V 144.8(3) . . . . ?
C3 C2 B02N B02G -107.4(3) . . . . ?
C3 C2 B02N B02M 112.6(3) . . . . ?
C3 C2 B02N B02T -145.7(3) . . . . ?
C3 C2 B02N B02U 151.2(3) . . . . ?
C49 C54 C53 C52 -0.1(5) . . . . ?
C49 C47 C46 O1 -1.9(5) . . . . ?
C49 C47 C46 C45 -179.9(3) . . . . ?
C49 C50 C51 C52 -1.2(5) . . . . ?
C40 C39 C38 C37 -1.4(5) . . . . ?
C40 C41 C36 C37 -1.9(5) . . . . ?
C40 C41 C36 C33 175.1(3) . . . . ?
C52 C1 B02G C2 108.9(3) . . . . ?
C52 C1 B02G B02I -112.1(3) . . . . ?
C52 C1 B02G B02N 145.5(3) . . . . ?
C52 C1 B02G B02T -151.1(3) . . . . ?
C52 C1 B02I B02G 108.6(3) . . . . ?
C52 C1 B02I B02Q -111.2(3) . . . . ?
C52 C1 B02I B02T 147.1(3) . . . . ?
C52 C1 B02I B02W -150.0(3) . . . . ?
C52 C1 B02J C2 -109.5(3) . . . . ?
C52 C1 B02J B02M -146.6(3) . . . . ?
C52 C1 B02J B02Q 112.2(3) . . . . ?
C52 C1 B02J B02V 151.0(3) . . . . ?
C52 C1 B02Q B02I 112.0(3) . . . . ?
C52 C1 B02Q B02J -107.6(3) . . . . ?
C52 C1 B02Q B02V -146.2(3) . . . . ?
C52 C1 B02Q B02W 150.9(3) . . . . ?
C48 C43 C44 O2 178.7(3) . . . . ?
C48 C43 C44 C45 -2.2(5) . . . . ?
C48 C43 C42 C40 -90.7(4) . . . . ?
C48 C47 C46 O1 176.3(3) . . . . ?
C48 C47 C46 C45 -1.7(5) . . . . ?
C39 C40 C41 C36 1.8(5) . . . . ?
C39 C40 C42 C43 147.2(3) . . . . ?
C39 C38 C37 O4 -177.6(3) . . . . ?
C39 C38 C37 C36 1.2(5) . . . . ?
C28 C25 C26 C27 176.9(3) . . . . ?
C28 C25 C24 C23 -176.4(4) . . . . ?
C28 C29 B02D B02B 36.1(2) . . . . ?
C28 C29 B02D B02L 137.9(2) . . . . ?
C28 C29 B02D B02O 99.3(3) . . . . ?
C28 C29 B02E B02A -35.6(2) . . . . ?
C28 C29 B02E B02H -98.7(3) . . . . ?
C28 C29 B02E B02R -138.4(2) . . . . ?
C28 C29 B02L B02D -37.9(2) . . . . ?
C28 C29 B02L B02O 0.2(3) . . . . ?
C28 C29 B02L B02R 103.1(3) . . . . ?
C28 C29 B02L B02S 63.4(3) . . . . ?
C28 C29 B02R B02E 37.9(2) . . . . ?
C28 C29 B02R B02H -0.9(3) . . . . ?
C28 C29 B02R B02L -102.2(3) . . . . ?
C28 C29 B02R B02S -63.2(3) . . . . ?
C28 B02A B02B B02D -35.2(2) . . . . ?
C28 B02A B02B B02F -135.8(3) . . . . ?
C28 B02A B02B B02O -98.2(3) . . . . ?
C28 B02A B02E C29 36.6(2) . . . . ?
C28 B02A B02E B02H 136.2(3) . . . . ?
C28 B02A B02E B02R 98.9(3) . . . . ?
C28 B02A B02F B02B 38.2(2) . . . . ?
C28 B02A B02F B02H -100.3(3) . . . . ?
C28 B02A B02F B02O 0.9(3) . . . . ?
C28 B02A B02F B02S -62.4(3) . . . . ?
C28 B02A B02H B02E -38.7(2) . . . . ?
C28 B02A B02H B02F 99.1(2) . . . . ?
C28 B02A B02H B02R -1.9(3) . . . . ?
C28 B02A B02H B02S 61.3(3) . . . . ?
C28 B02B B02D C29 -37.0(2) . . . . ?
C28 B02B B02D B02L -97.9(3) . . . . ?
C28 B02B B02D B02O -136.0(3) . . . . ?
C28 B02B B02F B02A -38.1(2) . . . . ?
C28 B02B B02F B02H -0.9(3) . . . . ?
C28 B02B B02F B02O 100.0(3) . . . . ?
C28 B02B B02F B02S 62.5(3) . . . . ?
C28 B02B B02O B02D 38.5(2) . . . . ?
C28 B02B B02O B02F -99.0(3) . . . . ?
C28 B02B B02O B02L 0.8(3) . . . . ?
C28 B02B B02O B02S -61.6(3) . . . . ?
C28 B02D B02L C29 37.3(2) . . . . ?
C28 B02D B02L B02O -99.2(3) . . . . ?
C28 B02D B02L B02R 2.4(3) . . . . ?
C28 B02D B02L B02S -61.4(3) . . . . ?
C28 B02D B02O B02B -37.8(2) . . . . ?
C28 B02D B02O B02F 0.0(4) . . . . ?
C28 B02D B02O B02L 100.0(3) . . . . ?
C28 B02D B02O B02S 62.9(3) . . . . ?
C28 B02E B02H B02A 37.4(2) . . . . ?
C28 B02E B02H B02F -0.2(3) . . . . ?
C28 B02E B02H B02R -101.6(3) . . . . ?
C28 B02E B02H B02S -63.4(3) . . . . ?
C28 B02E B02R C29 -37.0(2) . . . . ?
C28 B02E B02R B02H 98.3(3) . . . . ?
C28 B02E B02R B02L -2.4(3) . . . . ?
C28 B02E B02R B02S 60.1(3) . . . . ?
C4 C3 C8 C7 -1.3(5) . . . . ?
C4 C3 C2 C1 -70.7(4) . . . . ?
C4 C3 C2 B02G -1.0(4) . . . . ?
C4 C3 C2 B02J -139.3(3) . . . . ?
C4 C3 C2 B02M 147.9(3) . . . . ?
C4 C3 C2 B02N 72.1(4) . . . . ?
C54 C49 C47 C48 -40.3(4) . . . . ?
C54 C49 C47 C46 137.9(3) . . . . ?
C54 C49 C50 C51 2.0(5) . . . . ?
C25 C28 C29 C30 4.4(4) . . . . ?
C25 C28 C29 B02D 109.1(3) . . . . ?
C25 C28 C29 B02E -106.2(3) . . . . ?
C25 C28 C29 B02L 148.3(3) . . . . ?
C25 C28 C29 B02R -144.8(3) . . . . ?
C25 C28 B02A B02B -113.6(3) . . . . ?
C25 C28 B02A B02E 106.0(3) . . . . ?
C25 C28 B02A B02F -152.6(3) . . . . ?
C25 C28 B02A B02H 144.5(3) . . . . ?
C25 C28 B02B B02A 111.4(3) . . . . ?
C25 C28 B02B B02D -108.2(3) . . . . ?
C25 C28 B02B B02F 150.1(3) . . . . ?
C25 C28 B02B B02O -146.8(3) . . . . ?
C25 C28 B02D C29 -107.5(3) . . . . ?
C25 C28 B02D B02B 114.1(3) . . . . ?
C25 C28 B02D B02L -143.8(3) . . . . ?
C25 C28 B02D B02O 153.0(3) . . . . ?
C25 C28 B02E C29 108.2(3) . . . . ?
C25 C28 B02E B02A -113.1(3) . . . . ?
C25 C28 B02E B02H -151.7(3) . . . . ?
C25 C28 B02E B02R 144.8(3) . . . . ?
C25 C26 C27 C22 0.2(5) . . . . ?
C25 C24 C23 C22 -1.3(7) . . . . ?
C38 C37 C36 C41 0.4(5) . . . . ?
C38 C37 C36 C33 -176.5(3) . . . . ?
C8 C3 C4 C5 0.2(5) . . . . ?
C8 C3 C2 C1 111.5(3) . . . . ?
C8 C3 C2 B02G -178.8(3) . . . . ?
C8 C3 C2 B02J 42.9(4) . . . . ?
C8 C3 C2 B02M -29.9(4) . . . . ?
C8 C3 C2 B02N -105.7(3) . . . . ?
C43 C48 C47 C49 178.7(3) . . . . ?
C43 C48 C47 C46 0.4(5) . . . . ?
C43 C44 C45 C46 0.9(5) . . . . ?
C6 C9 C10 O8 4.6(5) . . . . ?
C6 C9 C10 C11 -173.7(3) . . . . ?
C6 C9 C14 C13 172.5(3) . . . . ?
C47 C49 C54 C53 177.2(3) . . . . ?
C47 C49 C50 C51 -176.5(3) . . . . ?
C47 C48 C43 C44 1.6(5) . . . . ?
C47 C48 C43 C42 -176.1(3) . . . . ?
C2 C3 C4 C5 -177.6(3) . . . . ?
C2 C3 C8 C7 176.6(3) . . . . ?
C2 C1 B02G B02I 139.1(3) . . . . ?
C2 C1 B02G B02N 36.6(2) . . . . ?
C2 C1 B02G B02T 100.0(3) . . . . ?
C2 C1 B02I B02G -37.0(2) . . . . ?
C2 C1 B02I B02Q 103.3(3) . . . . ?
C2 C1 B02I B02T 1.5(3) . . . . ?
C2 C1 B02I B02W 64.4(3) . . . . ?
C2 C1 B02J B02M -37.0(2) . . . . ?
C2 C1 B02J B02Q -138.3(3) . . . . ?
C2 C1 B02J B02V -99.4(3) . . . . ?
C2 C1 B02Q B02I -102.4(3) . . . . ?
C2 C1 B02Q B02J 37.9(2) . . . . ?
C2 C1 B02Q B02V -0.7(3) . . . . ?
C2 C1 B02Q B02W -63.6(3) . . . . ?
C2 B02G B02I C1 36.4(2) . . . . ?
C2 B02G B02I B02Q 1.6(3) . . . . ?
C2 B02G B02I B02T -99.7(3) . . . . ?
C2 B02G B02I B02W -61.5(3) . . . . ?
C2 B02G B02N B02M 35.2(2) . . . . ?
C2 B02G B02N B02T 136.4(3) . . . . ?
C2 B02G B02N B02U 98.3(3) . . . . ?
C2 B02G B02T B02I 100.7(3) . . . . ?
C2 B02G B02T B02N -38.0(2) . . . . ?
C2 B02G B02T B02U -0.4(3) . . . . ?
C2 B02G B02T B02W 62.8(3) . . . . ?
C2 B02J B02M B02N -34.5(2) . . . . ?
C2 B02J B02M B02U -97.8(3) . . . . ?
C2 B02J B02M B02V -136.3(3) . . . . ?
C2 B02J B02Q C1 -37.0(2) . . . . ?
C2 B02J B02Q B02I -2.0(4) . . . . ?
C2 B02J B02Q B02V 98.9(3) . . . . ?
C2 B02J B02Q B02W 61.1(3) . . . . ?
C2 B02J B02V B02M 37.8(2) . . . . ?
C2 B02J B02V B02Q -100.4(3) . . . . ?
C2 B02J B02V B02U 0.3(4) . . . . ?
C2 B02J B02V B02W -62.7(3) . . . . ?
C2 B02M B02N B02G -35.4(2) . . . . ?
C2 B02M B02N B02T -98.3(3) . . . . ?
C2 B02M B02N B02U -136.1(3) . . . . ?
C2 B02M B02U B02N 38.1(2) . . . . ?
C2 B02M B02U B02T 0.5(4) . . . . ?
C2 B02M B02U B02V -100.3(3) . . . . ?
C2 B02M B02U B02W -63.3(3) . . . . ?
C2 B02M B02V B02J -38.3(2) . . . . ?
C2 B02M B02V B02Q -0.9(4) . . . . ?
C2 B02M B02V B02U 99.3(3) . . . . ?
C2 B02M B02V B02W 62.4(3) . . . . ?
C2 B02N B02T B02G 38.1(2) . . . . ?
C2 B02N B02T B02I 1.2(3) . . . . ?
C2 B02N B02T B02U -99.3(3) . . . . ?
C2 B02N B02T B02W -62.1(3) . . . . ?
C2 B02N B02U B02M -38.0(2) . . . . ?
C2 B02N B02U B02T 99.9(3) . . . . ?
C2 B02N B02U B02V -1.1(4) . . . . ?
C2 B02N B02U B02W 62.4(3) . . . . ?
C37 C36 C33 C34 143.3(4) . . . . ?
C37 C36 C33 C32 -37.2(6) . . . . ?
C53 C52 C1 C2 89.7(3) . . . . ?
C53 C52 C1 B02G 20.1(4) . . . . ?
C53 C52 C1 B02I -52.7(4) . . . . ?
C53 C52 C1 B02J 159.1(3) . . . . ?
C53 C52 C1 B02Q -127.8(3) . . . . ?
C53 C52 C51 C50 -0.4(5) . . . . ?
C9 C6 C7 C8 -179.7(3) . . . . ?
C9 C6 C5 C4 178.5(3) . . . . ?
C9 C10 C11 C12 0.5(6) . . . . ?
C9 C14 C13 C12 2.2(6) . . . . ?
C9 C14 C13 C15 -174.8(4) . . . . ?
C7 C6 C9 C10 139.2(4) . . . . ?
C7 C6 C9 C14 -37.3(4) . . . . ?
C7 C6 C5 C4 -0.5(5) . . . . ?
C44 C43 C42 C40 91.7(4) . . . . ?
C44 C45 C46 O1 -176.8(3) . . . . ?
C44 C45 C46 C47 1.1(5) . . . . ?
C1 C52 C53 C54 177.9(3) . . . . ?
C1 C52 C51 C50 -177.3(3) . . . . ?
C1 C2 B02G B02I -35.8(2) . . . . ?
C1 C2 B02G B02N -138.2(3) . . . . ?
C1 C2 B02G B02T -99.5(3) . . . . ?
C1 C2 B02J B02M 137.5(3) . . . . ?
C1 C2 B02J B02Q 36.1(2) . . . . ?
C1 C2 B02J B02V 99.2(3) . . . . ?
C1 C2 B02M B02J -38.2(2) . . . . ?
C1 C2 B02M B02N 102.8(3) . . . . ?
C1 C2 B02M B02U 64.3(3) . . . . ?
C1 C2 B02M B02V 0.4(3) . . . . ?
C1 C2 B02N B02G 38.0(2) . . . . ?
C1 C2 B02N B02M -101.9(3) . . . . ?
C1 C2 B02N B02T -0.3(3) . . . . ?
C1 C2 B02N B02U -63.3(3) . . . . ?
C1 B02G B02I B02Q -34.7(2) . . . . ?
C1 B02G B02I B02T -136.0(3) . . . . ?
C1 B02G B02I B02W -97.9(3) . . . . ?
C1 B02G B02N C2 -37.0(2) . . . . ?
C1 B02G B02N B02M -1.8(3) . . . . ?
C1 B02G B02N B02T 99.4(3) . . . . ?
C1 B02G B02N B02U 61.3(3) . . . . ?
C1 B02G B02T B02I 38.1(2) . . . . ?
C1 B02G B02T B02N -100.6(3) . . . . ?
C1 B02G B02T B02U -63.0(3) . . . . ?
C1 B02G B02T B02W 0.2(3) . . . . ?
C1 B02I B02Q B02J -35.1(2) . . . . ?
C1 B02I B02Q B02V -98.0(3) . . . . ?
C1 B02I B02Q B02W -135.7(3) . . . . ?
C1 B02I B02T B02G -38.6(2) . . . . ?
C1 B02I B02T B02N -1.7(4) . . . . ?
C1 B02I B02T B02U 61.3(3) . . . . ?
C1 B02I B02T B02W 98.6(3) . . . . ?
C1 B02I B02W B02Q 37.9(2) . . . . ?
C1 B02I B02W B02T -100.2(3) . . . . ?
C1 B02I B02W B02U -63.0(3) . . . . ?
C1 B02I B02W B02V 0.5(4) . . . . ?
C1 B02J B02M C2 37.6(2) . . . . ?
C1 B02J B02M B02N 3.1(3) . . . . ?
C1 B02J B02M B02U -60.2(3) . . . . ?
C1 B02J B02M B02V -98.6(3) . . . . ?
C1 B02J B02Q B02I 34.9(2) . . . . ?
C1 B02J B02Q B02V 135.9(3) . . . . ?
C1 B02J B02Q B02W 98.1(3) . . . . ?
C1 B02J B02V B02M 100.4(3) . . . . ?
C1 B02J B02V B02Q -37.8(2) . . . . ?
C1 B02J B02V B02U 62.9(3) . . . . ?
C1 B02J B02V B02W -0.1(3) . . . . ?
C1 B02Q B02V B02J 38.4(2) . . . . ?
C1 B02Q B02V B02M 1.0(4) . . . . ?
C1 B02Q B02V B02U -62.0(3) . . . . ?
C1 B02Q B02V B02W -99.2(3) . . . . ?
C1 B02Q B02W B02I -38.3(2) . . . . ?
C1 B02Q B02W B02T -1.0(4) . . . . ?
C1 B02Q B02W B02U 62.1(3) . . . . ?
C1 B02Q B02W B02V 99.6(3) . . . . ?
C30 C35 C34 C33 1.7(6) . . . . ?
C30 C29 B02D C28 108.1(3) . . . . ?
C30 C29 B02D B02B 144.2(3) . . . . ?
C30 C29 B02D B02L -114.0(3) . . . . ?
C30 C29 B02D B02O -152.6(3) . . . . ?
C30 C29 B02E C28 -106.3(3) . . . . ?
C30 C29 B02E B02A -141.9(3) . . . . ?
C30 C29 B02E B02H 155.0(3) . . . . ?
C30 C29 B02E B02R 115.2(3) . . . . ?
C30 C29 B02L B02D 104.0(3) . . . . ?
C30 C29 B02L B02O 142.2(3) . . . . ?
C30 C29 B02L B02R -114.9(4) . . . . ?
C30 C29 B02L B02S -154.6(3) . . . . ?
C30 C29 B02R B02E -108.8(3) . . . . ?
C30 C29 B02R B02H -147.6(3) . . . . ?
C30 C29 B02R B02L 111.1(3) . . . . ?
C30 C29 B02R B02S 150.1(3) . . . . ?
C30 C31 C32 C33 1.7(7) . . . . ?
C41 C40 C39 O3 -180.0(3) . . . . ?
C41 C40 C39 C38 0.0(5) . . . . ?
C41 C40 C42 C43 -37.6(5) . . . . ?
C41 C36 C33 C34 -33.5(5) . . . . ?
C41 C36 C33 C32 146.0(4) . . . . ?
C36 C33 C32 C31 178.1(4) . . . . ?
C5 C6 C9 C10 -39.8(5) . . . . ?
C5 C6 C9 C14 143.8(3) . . . . ?
C5 C6 C7 C8 -0.7(4) . . . . ?
C50 C49 C54 C53 -1.4(5) . . . . ?
C50 C49 C47 C48 138.2(3) . . . . ?
C50 C49 C47 C46 -43.6(5) . . . . ?
C35 C30 C29 C28 116.2(3) . . . . ?
C35 C30 C29 B02D 48.9(4) . . . . ?
C35 C30 C29 B02E -173.9(3) . . . . ?
C35 C30 C29 B02L -23.0(5) . . . . ?
C35 C30 C29 B02R -99.3(4) . . . . ?
C35 C30 C31 C32 0.8(6) . . . . ?
C35 C34 C33 C36 -179.7(4) . . . . ?
C35 C34 C33 C32 0.7(6) . . . . ?
C42 C40 C39 O3 -4.5(5) . . . . ?
C42 C40 C39 C38 175.4(3) . . . . ?
C42 C40 C41 C36 -173.7(3) . . . . ?
C42 C43 C44 O2 -3.6(4) . . . . ?
C42 C43 C44 C45 175.4(3) . . . . ?
C26 C25 C24 C23 4.1(6) . . . . ?
C26 C27 C22 C18 -175.1(4) . . . . ?
C26 C27 C22 C23 2.6(6) . . . . ?
C51 C52 C53 C54 1.0(5) . . . . ?
C51 C52 C1 C2 -93.5(3) . . . . ?
C51 C52 C1 B02G -163.1(3) . . . . ?
C51 C52 C1 B02I 124.1(3) . . . . ?
C51 C52 C1 B02J -24.1(4) . . . . ?
C51 C52 C1 B02Q 49.0(4) . . . . ?
C29 C28 C25 C26 -84.3(4) . . . . ?
C29 C28 C25 C24 96.2(4) . . . . ?
C29 C28 B02A B02B 103.2(2) . . . . ?
C29 C28 B02A B02E -37.2(2) . . . . ?
C29 C28 B02A B02F 64.2(3) . . . . ?
C29 C28 B02A B02H 1.3(3) . . . . ?
C29 C28 B02B B02A -102.5(3) . . . . ?
C29 C28 B02B B02D 37.9(2) . . . . ?
C29 C28 B02B B02F -63.7(3) . . . . ?
C29 C28 B02B B02O -0.7(3) . . . . ?
C29 C28 B02D B02B -138.3(3) . . . . ?
C29 C28 B02D B02L -36.2(2) . . . . ?
C29 C28 B02D B02O -99.5(3) . . . . ?
C29 C28 B02E B02A 138.7(2) . . . . ?
C29 C28 B02E B02H 100.1(3) . . . . ?
C29 C28 B02E B02R 36.6(2) . . . . ?
C29 C30 C35 C34 179.3(3) . . . . ?
C29 C30 C31 C32 179.0(4) . . . . ?
C29 B02D B02L B02O -136.5(3) . . . . ?
C29 B02D B02L B02R -34.9(2) . . . . ?
C29 B02D B02L B02S -98.7(3) . . . . ?
C29 B02D B02O B02B -100.5(3) . . . . ?
C29 B02D B02O B02F -62.7(3) . . . . ?
C29 B02D B02O B02L 37.3(2) . . . . ?
C29 B02D B02O B02S 0.2(3) . . . . ?
C29 B02E B02H B02A 100.0(3) . . . . ?
C29 B02E B02H B02F 62.4(3) . . . . ?
C29 B02E B02H B02R -38.9(3) . . . . ?
C29 B02E B02H B02S -0.8(3) . . . . ?
C29 B02E B02R B02H 135.3(3) . . . . ?
C29 B02E B02R B02L 34.6(2) . . . . ?
C29 B02E B02R B02S 97.2(3) . . . . ?
C29 B02L B02O B02B -0.7(4) . . . . ?
C29 B02L B02O B02D -38.3(2) . . . . ?
C29 B02L B02O B02F 62.3(3) . . . . ?
C29 B02L B02O B02S 99.5(3) . . . . ?
C29 B02L B02R B02E -35.0(2) . . . . ?
C29 B02L B02R B02H -97.4(3) . . . . ?
C29 B02L B02R B02S -135.1(3) . . . . ?
C29 B02L B02S B02F -62.3(3) . . . . ?
C29 B02L B02S B02H 1.2(4) . . . . ?
C29 B02L B02S B02O -100.0(3) . . . . ?
C29 B02L B02S B02R 39.2(3) . . . . ?
C29 B02R B02S B02F 62.7(3) . . . . ?
C29 B02R B02S B02H 99.4(3) . . . . ?
C29 B02R B02S B02L -38.3(2) . . . . ?
C29 B02R B02S B02O -1.4(3) . . . . ?
C58 O4 C37 C38 -7.5(5) . . . . ?
C58 O4 C37 C36 173.6(3) . . . . ?
C34 C33 C32 C31 -2.4(6) . . . . ?
C10 C9 C14 C13 -4.2(6) . . . . ?
C27 C22 C23 C24 -2.1(6) . . . . ?
C18 C22 C23 C24 175.7(4) . . . . ?
C18 C19 C20 C21 1.4(5) . . . . ?
C18 C17 C16 C21 -1.2(5) . . . . ?
C18 C17 C16 C15 -178.2(3) . . . . ?
C22 C18 C19 O5 1.8(5) . . . . ?
C22 C18 C19 C20 -176.7(3) . . . . ?
C22 C18 C17 C16 176.7(3) . . . . ?
C14 C9 C10 O8 -178.9(3) . . . . ?
C14 C9 C10 C11 2.8(5) . . . . ?
C14 C13 C12 O7 -179.1(4) . . . . ?
C14 C13 C12 C11 1.3(6) . . . . ?
C14 C13 C15 C16 -15.9(6) . . . . ?
C19 C18 C22 C27 -47.4(5) . . . . ?
C19 C18 C22 C23 134.9(4) . . . . ?
C19 C18 C17 C16 -0.8(5) . . . . ?
C19 C20 C21 O6 176.9(3) . . . . ?
C19 C20 C21 C16 -3.6(5) . . . . ?
C57 O3 C39 C40 173.3(3) . . . . ?
C57 O3 C39 C38 -6.6(5) . . . . ?
C17 C18 C22 C27 135.3(4) . . . . ?
C17 C18 C22 C23 -42.4(5) . . . . ?
C17 C18 C19 O5 179.1(3) . . . . ?
C17 C18 C19 C20 0.7(5) . . . . ?
C17 C16 C21 O6 -177.0(3) . . . . ?
C17 C16 C21 C20 3.4(5) . . . . ?
C17 C16 C15 C13 -110.8(4) . . . . ?
C24 C25 C26 C27 -3.6(5) . . . . ?
C13 C12 C11 C10 -2.6(6) . . . . ?
C21 C16 C15 C13 72.4(5) . . . . ?
C12 C13 C15 C16 167.1(4) . . . . ?
C56 O2 C44 C43 178.3(3) . . . . ?
C56 O2 C44 C45 -0.7(5) . . . . ?
C55 O1 C46 C47 -173.8(3) . . . . ?
C55 O1 C46 C45 4.2(5) . . . . ?
C31 C30 C35 C34 -2.5(6) . . . . ?
C31 C30 C29 C28 -62.0(5) . . . . ?
C31 C30 C29 B02D -129.3(4) . . . . ?
C31 C30 C29 B02E 7.9(5) . . . . ?
C31 C30 C29 B02L 158.8(4) . . . . ?
C31 C30 C29 B02R 82.6(5) . . . . ?
C59 O8 C10 C9 -179.3(3) . . . . ?
C59 O8 C10 C11 -1.0(5) . . . . ?
B02A C28 C25 C26 135.4(3) . . . . ?
B02A C28 C25 C24 -44.1(4) . . . . ?
B02A C28 C29 C30 149.0(3) . . . . ?
B02A C28 C29 B02D -106.3(2) . . . . ?
B02A C28 C29 B02E 38.4(2) . . . . ?
B02A C28 C29 B02L -67.2(3) . . . . ?
B02A C28 C29 B02R -0.2(3) . . . . ?
B02A C28 B02B B02D 140.4(3) . . . . ?
B02A C28 B02B B02F 38.7(2) . . . . ?
B02A C28 B02B B02O 101.8(3) . . . . ?
B02A C28 B02D C29 100.1(3) . . . . ?
B02A C28 B02D B02B -38.2(3) . . . . ?
B02A C28 B02D B02L 63.9(3) . . . . ?
B02A C28 B02D B02O 0.6(4) . . . . ?
B02A C28 B02E C29 -138.7(2) . . . . ?
B02A C28 B02E B02H -38.6(2) . . . . ?
B02A C28 B02E B02R -102.1(3) . . . . ?
B02A B02B B02D C28 34.8(2) . . . . ?
B02A B02B B02D C29 -2.2(3) . . . . ?
B02A B02B B02D B02L -63.1(3) . . . . ?
B02A B02B B02D B02O -101.2(3) . . . . ?
B02A B02B B02F B02H 37.2(2) . . . . ?
B02A B02B B02F B02O 138.1(3) . . . . ?
B02A B02B B02F B02S 100.6(3) . . . . ?
B02A B02B B02O B02D 100.0(3) . . . . ?
B02A B02B B02O B02F -37.5(2) . . . . ?
B02A B02B B02O B02L 62.3(3) . . . . ?
B02A B02B B02O B02S -0.1(3) . . . . ?
B02A B02E B02H B02F -37.6(2) . . . . ?
B02A B02E B02H B02R -138.9(3) . . . . ?
B02A B02E B02H B02S -100.8(3) . . . . ?
B02A B02E B02R C29 -98.1(3) . . . . ?
B02A B02E B02R B02H 37.2(2) . . . . ?
B02A B02E B02R B02L -63.5(3) . . . . ?
B02A B02E B02R B02S -1.0(4) . . . . ?
B02A B02F B02H B02E 37.8(2) . . . . ?
B02A B02F B02H B02R 101.0(3) . . . . ?
B02A B02F B02H B02S 137.6(3) . . . . ?
B02A B02F B02O B02B 37.3(2) . . . . ?
B02A B02F B02O B02D -0.5(4) . . . . ?
B02A B02F B02O B02L -63.7(3) . . . . ?
B02A B02F B02O B02S -100.7(3) . . . . ?
B02A B02F B02S B02H -37.9(2) . . . . ?
B02A B02F B02S B02L 62.7(3) . . . . ?
B02A B02F B02S B02O 100.6(3) . . . . ?
B02A B02F B02S B02R -1.0(4) . . . . ?
B02A B02H B02R C29 1.7(3) . . . . ?
B02A B02H B02R B02E -36.9(2) . . . . ?
B02A B02H B02R B02L 62.5(3) . . . . ?
B02A B02H B02R B02S 100.0(3) . . . . ?
B02A B02H B02S B02F 37.7(2) . . . . ?
B02A B02H B02S B02L -63.6(3) . . . . ?
B02A B02H B02S B02O 0.3(3) . . . . ?
B02A B02H B02S B02R -101.5(3) . . . . ?
B02B C28 C25 C26 59.4(4) . . . . ?
B02B C28 C25 C24 -120.1(4) . . . . ?
B02B C28 C29 C30 -143.5(3) . . . . ?
B02B C28 C29 B02D -38.9(2) . . . . ?
B02B C28 C29 B02E 105.8(3) . . . . ?
B02B C28 C29 B02L 0.3(3) . . . . ?
B02B C28 C29 B02R 67.2(3) . . . . ?
B02B C28 B02A B02E -140.3(3) . . . . ?
B02B C28 B02A B02F -39.0(2) . . . . ?
B02B C28 B02A B02H -101.9(3) . . . . ?
B02B C28 B02D C29 138.3(3) . . . . ?
B02B C28 B02D B02L 102.1(3) . . . . ?
B02B C28 B02D B02O 38.8(3) . . . . ?
B02B C28 B02E C29 -100.5(2) . . . . ?
B02B C28 B02E B02A 38.2(2) . . . . ?
B02B C28 B02E B02H -0.3(3) . . . . ?
B02B C28 B02E B02R -63.9(3) . . . . ?
B02B B02A B02E C28 -34.9(2) . . . . ?
B02B B02A B02E C29 1.7(3) . . . . ?
B02B B02A B02E B02H 101.3(3) . . . . ?
B02B B02A B02E B02R 64.0(3) . . . . ?
B02B B02A B02F B02H -138.4(3) . . . . ?
B02B B02A B02F B02O -37.3(3) . . . . ?
B02B B02A B02F B02S -100.6(3) . . . . ?
B02B B02A B02H B02E -100.3(3) . . . . ?
B02B B02A B02H B02F 37.4(2) . . . . ?
B02B B02A B02H B02R -63.6(3) . . . . ?
B02B B02A B02H B02S -0.4(3) . . . . ?
B02B B02D B02L C29 98.4(3) . . . . ?
B02B B02D B02L B02O -38.0(2) . . . . ?
B02B B02D B02L B02R 63.5(3) . . . . ?
B02B B02D B02L B02S -0.3(3) . . . . ?
B02B B02D B02O B02F 37.8(3) . . . . ?
B02B B02D B02O B02L 137.8(3) . . . . ?
B02B B02D B02O B02S 100.7(3) . . . . ?
B02B B02F B02H B02A -37.1(2) . . . . ?
B02B B02F B02H B02E 0.7(3) . . . . ?
B02B B02F B02H B02R 63.9(3) . . . . ?
B02B B02F B02H B02S 100.5(3) . . . . ?
B02B B02F B02O B02D -37.8(3) . . . . ?
B02B B02F B02O B02L -101.0(3) . . . . ?
B02B B02F B02O B02S -138.0(2) . . . . ?
B02B B02F B02S B02H -101.0(3) . . . . ?
B02B B02F B02S B02L -0.4(3) . . . . ?
B02B B02F B02S B02O 37.4(2) . . . . ?
B02B B02F B02S B02R -64.2(3) . . . . ?
B02B B02O B02S B02F -37.4(2) . . . . ?
B02B B02O B02S B02H -0.1(3) . . . . ?
B02B B02O B02S B02L 100.6(3) . . . . ?
B02B B02O B02S B02R 63.9(3) . . . . ?
C15 C16 C21 O6 -0.1(5) . . . . ?
C15 C16 C21 C20 -179.7(3) . . . . ?
C15 C13 C12 O7 -1.9(6) . . . . ?
C15 C13 C12 C11 178.5(4) . . . . ?
B02D C28 C25 C26 -14.7(4) . . . . ?
B02D C28 C25 C24 165.8(3) . . . . ?
B02D C28 C29 C30 -104.7(3) . . . . ?
B02D C28 C29 B02E 144.7(2) . . . . ?
B02D C28 C29 B02L 39.1(3) . . . . ?
B02D C28 C29 B02R 106.1(3) . . . . ?
B02D C28 B02A B02B 38.0(3) . . . . ?
B02D C28 B02A B02E -102.3(3) . . . . ?
B02D C28 B02A B02F -0.9(3) . . . . ?
B02D C28 B02A B02H -63.8(3) . . . . ?
B02D C28 B02B B02A -140.4(3) . . . . ?
B02D C28 B02B B02F -101.6(3) . . . . ?
B02D C28 B02B B02O -38.6(3) . . . . ?
B02D C28 B02E C29 -32.5(2) . . . . ?
B02D C28 B02E B02A 106.2(2) . . . . ?
B02D C28 B02E B02H 67.6(3) . . . . ?
B02D C28 B02E B02R 4.1(3) . . . . ?
B02D C29 B02E C28 32.4(2) . . . . ?
B02D C29 B02E B02A -3.2(3) . . . . ?
B02D C29 B02E B02H -66.3(3) . . . . ?
B02D C29 B02E B02R -106.0(3) . . . . ?
B02D C29 B02L B02O 38.2(3) . . . . ?
B02D C29 B02L B02R 141.0(3) . . . . ?
B02D C29 B02L B02S 101.3(3) . . . . ?
B02D C29 B02R B02E 102.6(3) . . . . ?
B02D C29 B02R B02H 63.8(3) . . . . ?
B02D C29 B02R B02L -37.4(3) . . . . ?
B02D C29 B02R B02S 1.5(3) . . . . ?
B02D B02B B02F B02A -100.4(3) . . . . ?
B02D B02B B02F B02H -63.2(3) . . . . ?
B02D B02B B02F B02O 37.7(2) . . . . ?
B02D B02B B02F B02S 0.2(3) . . . . ?
B02D B02B B02O B02F -137.5(3) . . . . ?
B02D B02B B02O B02L -37.7(3) . . . . ?
B02D B02B B02O B02S -100.1(3) . . . . ?
B02D B02L B02O B02B 37.7(3) . . . . ?
B02D B02L B02O B02F 100.7(3) . . . . ?
B02D B02L B02O B02S 137.9(3) . . . . ?
B02D B02L B02R C29 35.0(2) . . . . ?
B02D B02L B02R B02E 0.0(3) . . . . ?
B02D B02L B02R B02H -62.4(3) . . . . ?
B02D B02L B02R B02S -100.1(3) . . . . ?
B02D B02L B02S B02F 0.4(3) . . . . ?
B02D B02L B02S B02H 63.9(3) . . . . ?
B02D B02L B02S B02O -37.3(2) . . . . ?
B02D B02L B02S B02R 101.9(3) . . . . ?
B02D B02O B02S B02F -100.5(3) . . . . ?
B02D B02O B02S B02H -63.3(3) . . . . ?
B02D B02O B02S B02L 37.5(2) . . . . ?
B02D B02O B02S B02R 0.7(3) . . . . ?
B02E C28 C25 C26 -152.2(3) . . . . ?
B02E C28 C25 C24 28.3(4) . . . . ?
B02E C28 C29 C30 110.6(3) . . . . ?
B02E C28 C29 B02D -144.7(2) . . . . ?
B02E C28 C29 B02L -105.5(3) . . . . ?
B02E C28 C29 B02R -38.6(2) . . . . ?
B02E C28 B02A B02B 140.3(3) . . . . ?
B02E C28 B02A B02F 101.4(3) . . . . ?
B02E C28 B02A B02H 38.5(2) . . . . ?
B02E C28 B02B B02A -38.0(2) . . . . ?
B02E C28 B02B B02D 102.4(3) . . . . ?
B02E C28 B02B B02F 0.8(3) . . . . ?
B02E C28 B02B B02O 63.8(3) . . . . ?
B02E C28 B02D C29 32.2(2) . . . . ?
B02E C28 B02D B02B -106.1(3) . . . . ?
B02E C28 B02D B02L -4.0(3) . . . . ?
B02E C28 B02D B02O -67.3(3) . . . . ?
B02E C29 B02D C28 -32.7(2) . . . . ?
B02E C29 B02D B02B 3.4(3) . . . . ?
B02E C29 B02D B02L 105.2(3) . . . . ?
B02E C29 B02D B02O 66.6(3) . . . . ?
B02E C29 B02L B02D -103.2(3) . . . . ?
B02E C29 B02L B02O -65.0(4) . . . . ?
B02E C29 B02L B02R 37.9(3) . . . . ?
B02E C29 B02L B02S -1.8(4) . . . . ?
B02E C29 B02R B02H -38.9(2) . . . . ?
B02E C29 B02R B02L -140.1(3) . . . . ?
B02E C29 B02R B02S -101.1(3) . . . . ?
B02E B02A B02B C28 35.5(2) . . . . ?
B02E B02A B02B B02D 0.3(3) . . . . ?
B02E B02A B02B B02F -100.4(3) . . . . ?
B02E B02A B02B B02O -62.7(3) . . . . ?
B02E B02A B02F B02B 101.0(3) . . . . ?
B02E B02A B02F B02H -37.4(2) . . . . ?
B02E B02A B02F B02O 63.7(3) . . . . ?
B02E B02A B02F B02S 0.4(3) . . . . ?
B02E B02A B02H B02F 137.7(3) . . . . ?
B02E B02A B02H B02R 36.8(2) . . . . ?
B02E B02A B02H B02S 99.9(3) . . . . ?
B02E B02H B02R C29 38.7(2) . . . . ?
B02E B02H B02R B02L 99.4(3) . . . . ?
B02E B02H B02R B02S 136.9(3) . . . . ?
B02E B02H B02S B02F 101.0(3) . . . . ?
B02E B02H B02S B02L -0.3(4) . . . . ?
B02E B02H B02S B02O 63.7(3) . . . . ?
B02E B02H B02S B02R -38.2(3) . . . . ?
B02E B02R B02S B02F 1.2(4) . . . . ?
B02E B02R B02S B02H 37.9(3) . . . . ?
B02E B02R B02S B02L -99.7(3) . . . . ?
B02E B02R B02S B02O -62.8(3) . . . . ?
B02F B02A B02B C28 135.8(3) . . . . ?
B02F B02A B02B B02D 100.7(3) . . . . ?
B02F B02A B02B B02O 37.7(2) . . . . ?
B02F B02A B02E C28 -98.5(3) . . . . ?
B02F B02A B02E C29 -61.9(3) . . . . ?
B02F B02A B02E B02H 37.7(2) . . . . ?
B02F B02A B02E B02R 0.4(3) . . . . ?
B02F B02A B02H B02E -137.7(3) . . . . ?
B02F B02A B02H B02R -101.0(3) . . . . ?
B02F B02A B02H B02S -37.8(2) . . . . ?
B02F B02B B02D C28 97.9(3) . . . . ?
B02F B02B B02D C29 61.0(3) . . . . ?
B02F B02B B02D B02L 0.0(3) . . . . ?
B02F B02B B02D B02O -38.1(2) . . . . ?
B02F B02B B02O B02D 137.5(3) . . . . ?
B02F B02B B02O B02L 99.8(3) . . . . ?
B02F B02B B02O B02S 37.3(2) . . . . ?
B02F B02H B02R C29 -61.6(3) . . . . ?
B02F B02H B02R B02E -100.3(3) . . . . ?
B02F B02H B02R B02L -0.9(3) . . . . ?
B02F B02H B02R B02S 36.6(3) . . . . ?
B02F B02H B02S B02L -101.3(3) . . . . ?
B02F B02H B02S B02O -37.4(2) . . . . ?
B02F B02H B02S B02R -139.2(3) . . . . ?
B02F B02O B02S B02H 37.2(2) . . . . ?
B02F B02O B02S B02L 138.0(3) . . . . ?
B02F B02O B02S B02R 101.3(3) . . . . ?
B02G C2 C1 C52 -108.6(3) . . . . ?
B02G C2 C1 B02I 37.8(2) . . . . ?
B02G C2 C1 B02J 144.4(3) . . . . ?
B02G C2 C1 B02Q 105.3(3) . . . . ?
B02G C2 B02J C1 -33.0(2) . . . . ?
B02G C2 B02J B02M 104.6(3) . . . . ?
B02G C2 B02J B02Q 3.2(3) . . . . ?
B02G C2 B02J B02V 66.2(3) . . . . ?
B02G C2 B02M B02J -103.2(3) . . . . ?
B02G C2 B02M B02N 37.8(2) . . . . ?
B02G C2 B02M B02U -0.7(3) . . . . ?
B02G C2 B02M B02V -64.6(3) . . . . ?
B02G C2 B02N B02M -139.9(3) . . . . ?
B02G C2 B02N B02T -38.3(2) . . . . ?
B02G C2 B02N B02U -101.4(3) . . . . ?
B02G C1 B02I B02Q 140.2(3) . . . . ?
B02G C1 B02I B02T 38.5(2) . . . . ?
B02G C1 B02I B02W 101.4(3) . . . . ?
B02G C1 B02J C2 32.6(2) . . . . ?
B02G C1 B02J B02M -4.4(3) . . . . ?
B02G C1 B02J B02Q -105.7(3) . . . . ?
B02G C1 B02J B02V -66.8(3) . . . . ?
B02G C1 B02Q B02I -37.7(3) . . . . ?
B02G C1 B02Q B02J 102.6(3) . . . . ?
B02G C1 B02Q B02V 64.0(3) . . . . ?
B02G C1 B02Q B02W 1.1(3) . . . . ?
B02G B02I B02Q C1 35.4(2) . . . . ?
B02G B02I B02Q B02J 0.3(4) . . . . ?
B02G B02I B02Q B02V -62.6(3) . . . . ?
B02G B02I B02Q B02W -100.4(3) . . . . ?
B02G B02I B02T B02N 37.0(2) . . . . ?
B02G B02I B02T B02U 99.9(3) . . . . ?
B02G B02I B02T B02W 137.3(3) . . . . ?
B02G B02I B02W B02Q 100.4(3) . . . . ?
B02G B02I B02W B02T -37.7(3) . . . . ?
B02G B02I B02W B02U -0.6(4) . . . . ?
B02G B02I B02W B02V 62.9(3) . . . . ?
B02G B02N B02T B02I -36.9(3) . . . . ?
B02G B02N B02T B02U -137.4(3) . . . . ?
B02G B02N B02T B02W -100.2(3) . . . . ?
B02G B02N B02U B02M -100.2(3) . . . . ?
B02G B02N B02U B02T 37.8(3) . . . . ?
B02G B02N B02U B02V -63.3(3) . . . . ?
B02G B02N B02U B02W 0.3(4) . . . . ?
B02G B02T B02U B02M 0.0(4) . . . . ?
B02G B02T B02U B02N -37.8(3) . . . . ?
B02G B02T B02U B02V 62.9(3) . . . . ?
B02G B02T B02U B02W 100.5(3) . . . . ?
B02G B02T B02W B02I 38.0(3) . . . . ?
B02G B02T B02W B02Q 0.5(4) . . . . ?
B02G B02T B02W B02U -100.2(3) . . . . ?
B02G B02T B02W B02V -62.7(4) . . . . ?
B02H B02A B02B C28 98.5(3) . . . . ?
B02H B02A B02B B02D 63.3(3) . . . . ?
B02H B02A B02B B02F -37.4(2) . . . . ?
B02H B02A B02B B02O 0.3(3) . . . . ?
B02H B02A B02E C28 -136.2(3) . . . . ?
B02H B02A B02E C29 -99.6(3) . . . . ?
B02H B02A B02E B02R -37.4(3) . . . . ?
B02H B02A B02F B02B 138.4(3) . . . . ?
B02H B02A B02F B02O 101.2(3) . . . . ?
B02H B02A B02F B02S 37.8(3) . . . . ?
B02H B02E B02R C29 -135.3(3) . . . . ?
B02H B02E B02R B02L -100.7(3) . . . . ?
B02H B02E B02R B02S -38.2(3) . . . . ?
B02H B02F B02O B02B 100.8(3) . . . . ?
B02H B02F B02O B02D 62.9(3) . . . . ?
B02H B02F B02O B02L -0.3(3) . . . . ?
B02H B02F B02O B02S -37.2(2) . . . . ?
B02H B02F B02S B02L 100.6(3) . . . . ?
B02H B02F B02S B02O 138.4(3) . . . . ?
B02H B02F B02S B02R 36.9(3) . . . . ?
B02H B02R B02S B02F -36.7(3) . . . . ?
B02H B02R B02S B02L -137.6(3) . . . . ?
B02H B02R B02S B02O -100.8(3) . . . . ?
B02I C1 B02G C2 -139.1(3) . . . . ?
B02I C1 B02G B02N -102.4(3) . . . . ?
B02I C1 B02G B02T -39.1(3) . . . . ?
B02I C1 B02J C2 99.9(3) . . . . ?
B02I C1 B02J B02M 62.9(3) . . . . ?
B02I C1 B02J B02Q -38.4(3) . . . . ?
B02I C1 B02J B02V 0.5(3) . . . . ?
B02I C1 B02Q B02J 140.3(3) . . . . ?
B02I C1 B02Q B02V 101.7(3) . . . . ?
B02I C1 B02Q B02W 38.8(3) . . . . ?
B02I B02G B02N C2 -98.9(3) . . . . ?
B02I B02G B02N B02M -63.7(3) . . . . ?
B02I B02G B02N B02T 37.5(3) . . . . ?
B02I B02G B02N B02U -0.6(4) . . . . ?
B02I B02G B02T B02N -138.7(3) . . . . ?
B02I B02G B02T B02U -101.1(3) . . . . ?
B02I B02G B02T B02W -37.9(3) . . . . ?
B02I B02Q B02V B02J 100.1(3) . . . . ?
B02I B02Q B02V B02M 62.7(4) . . . . ?
B02I B02Q B02V B02U -0.2(4) . . . . ?
B02I B02Q B02V B02W -37.5(3) . . . . ?
B02I B02Q B02W B02T 37.3(3) . . . . ?
B02I B02Q B02W B02U 100.4(3) . . . . ?
B02I B02Q B02W B02V 137.9(3) . . . . ?
B02I B02T B02U B02M -63.2(3) . . . . ?
B02I B02T B02U B02N -101.0(3) . . . . ?
B02I B02T B02U B02V -0.3(4) . . . . ?
B02I B02T B02U B02W 37.3(3) . . . . ?
B02I B02T B02W B02Q -37.5(3) . . . . ?
B02I B02T B02W B02U -138.2(3) . . . . ?
B02I B02T B02W B02V -100.7(3) . . . . ?
B02J C2 C1 C52 107.1(3) . . . . ?
B02J C2 C1 B02G -144.4(3) . . . . ?
B02J C2 C1 B02I -106.6(3) . . . . ?
B02J C2 C1 B02Q -39.0(3) . . . . ?
B02J C2 B02G C1 32.8(2) . . . . ?
B02J C2 B02G B02I -3.0(3) . . . . ?
B02J C2 B02G B02N -105.4(3) . . . . ?
B02J C2 B02G B02T -66.7(3) . . . . ?
B02J C2 B02M B02N 141.0(3) . . . . ?
B02J C2 B02M B02U 102.5(3) . . . . ?
B02J C2 B02M B02V 38.7(3) . . . . ?
B02J C2 B02N B02G 102.8(3) . . . . ?
B02J C2 B02N B02M -37.1(3) . . . . ?
B02J C2 B02N B02T 64.5(3) . . . . ?
B02J C2 B02N B02U 1.4(3) . . . . ?
B02J C1 B02G C2 -32.7(2) . . . . ?
B02J C1 B02G B02I 106.3(3) . . . . ?
B02J C1 B02G B02N 3.9(3) . . . . ?
B02J C1 B02G B02T 67.3(3) . . . . ?
B02J C1 B02I B02G -102.0(3) . . . . ?
B02J C1 B02I B02Q 38.2(3) . . . . ?
B02J C1 B02I B02T -63.5(3) . . . . ?
B02J C1 B02I B02W -0.6(3) . . . . ?
B02J C1 B02Q B02I -140.3(3) . . . . ?
B02J C1 B02Q B02V -38.6(3) . . . . ?
B02J C1 B02Q B02W -101.5(3) . . . . ?
B02J B02M B02N C2 34.6(2) . . . . ?
B02J B02M B02N B02G -0.8(4) . . . . ?
B02J B02M B02N B02T -63.7(3) . . . . ?
B02J B02M B02N B02U -101.5(3) . . . . ?
B02J B02M B02U B02N 100.4(3) . . . . ?
B02J B02M B02U B02T 62.7(3) . . . . ?
B02J B02M B02U B02V -38.1(3) . . . . ?
B02J B02M B02U B02W -1.0(4) . . . . ?
B02J B02M B02V B02Q 37.4(3) . . . . ?
B02J B02M B02V B02U 137.6(3) . . . . ?
B02J B02M B02V B02W 100.7(3) . . . . ?
B02J B02Q B02V B02M -37.5(3) . . . . ?
B02J B02Q B02V B02U -100.4(3) . . . . ?
B02J B02Q B02V B02W -137.7(3) . . . . ?
B02J B02Q B02W B02I -100.4(3) . . . . ?
B02J B02Q B02W B02T -63.0(3) . . . . ?
B02J B02Q B02W B02U 0.0(4) . . . . ?
B02J B02Q B02W B02V 37.6(3) . . . . ?
B02J B02V B02W B02I -0.2(4) . . . . ?
B02J B02V B02W B02Q -37.8(3) . . . . ?
B02J B02V B02W B02T 63.0(3) . . . . ?
B02J B02V B02W B02U 100.3(3) . . . . ?
C60 O7 C12 C13 161.6(4) . . . . ?
C60 O7 C12 C11 -18.9(6) . . . . ?
B02L C29 B02D C28 -137.9(2) . . . . ?
B02L C29 B02D B02B -101.8(3) . . . . ?
B02L C29 B02D B02O -38.6(2) . . . . ?
B02L C29 B02E C28 100.4(3) . . . . ?
B02L C29 B02E B02A 64.8(3) . . . . ?
B02L C29 B02E B02H 1.6(4) . . . . ?
B02L C29 B02E B02R -38.1(3) . . . . ?
B02L C29 B02R B02E 140.1(3) . . . . ?
B02L C29 B02R B02H 101.2(3) . . . . ?
B02L C29 B02R B02S 39.0(2) . . . . ?
B02L B02D B02O B02B -137.8(3) . . . . ?
B02L B02D B02O B02F -100.0(3) . . . . ?
B02L B02D B02O B02S -37.1(2) . . . . ?
B02L B02O B02S B02F -138.0(3) . . . . ?
B02L B02O B02S B02H -100.8(3) . . . . ?
B02L B02O B02S B02R -36.7(3) . . . . ?
B02L B02R B02S B02F 100.9(3) . . . . ?
B02L B02R B02S B02H 137.6(3) . . . . ?
B02L B02R B02S B02O 36.9(3) . . . . ?
B02M C2 C1 C52 146.3(3) . . . . ?
B02M C2 C1 B02G -105.2(3) . . . . ?
B02M C2 C1 B02I -67.4(3) . . . . ?
B02M C2 C1 B02J 39.2(3) . . . . ?
B02M C2 C1 B02Q 0.2(3) . . . . ?
B02M C2 B02G C1 100.2(3) . . . . ?
B02M C2 B02G B02I 64.4(3) . . . . ?
B02M C2 B02G B02N -38.0(3) . . . . ?
B02M C2 B02G B02T 0.7(3) . . . . ?
B02M C2 B02J C1 -137.5(3) . . . . ?
B02M C2 B02J B02Q -101.4(3) . . . . ?
B02M C2 B02J B02V -38.3(3) . . . . ?
B02M C2 B02N B02G 139.9(3) . . . . ?
B02M C2 B02N B02T 101.6(3) . . . . ?
B02M C2 B02N B02U 38.6(3) . . . . ?
B02M B02J B02Q C1 -98.7(3) . . . . ?
B02M B02J B02Q B02I -63.8(3) . . . . ?
B02M B02J B02Q B02V 37.2(3) . . . . ?
B02M B02J B02Q B02W -0.6(3) . . . . ?
B02M B02J B02V B02Q -138.3(3) . . . . ?
B02M B02J B02V B02U -37.5(3) . . . . ?
B02M B02J B02V B02W -100.6(3) . . . . ?
B02M B02N B02T B02G 99.9(3) . . . . ?
B02M B02N B02T B02I 62.9(3) . . . . ?
B02M B02N B02T B02U -37.5(3) . . . . ?
B02M B02N B02T B02W -0.3(4) . . . . ?
B02M B02N B02U B02T 138.0(3) . . . . ?
B02M B02N B02U B02V 36.9(3) . . . . ?
B02M B02N B02U B02W 100.5(3) . . . . ?
B02M B02U B02V B02J 37.8(3) . . . . ?
B02M B02U B02V B02Q 101.2(3) . . . . ?
B02M B02U B02V B02W 138.5(3) . . . . ?
B02M B02U B02W B02I 64.0(4) . . . . ?
B02M B02U B02W B02Q 0.6(4) . . . . ?
B02M B02U B02W B02T 101.3(3) . . . . ?
B02M B02U B02W B02V -36.8(3) . . . . ?
B02M B02V B02W B02I -63.7(4) . . . . ?
B02M B02V B02W B02Q -101.3(3) . . . . ?
B02M B02V B02W B02T -0.5(4) . . . . ?
B02M B02V B02W B02U 36.8(3) . . . . ?
B02N C2 C1 C52 -147.2(3) . . . . ?
B02N C2 C1 B02G -38.6(2) . . . . ?
B02N C2 C1 B02I -0.8(3) . . . . ?
B02N C2 C1 B02J 105.8(3) . . . . ?
B02N C2 C1 B02Q 66.7(3) . . . . ?
B02N C2 B02G C1 138.2(3) . . . . ?
B02N C2 B02G B02I 102.4(3) . . . . ?
B02N C2 B02G B02T 38.7(2) . . . . ?
B02N C2 B02J C1 -100.3(3) . . . . ?
B02N C2 B02J B02M 37.2(3) . . . . ?
B02N C2 B02J B02Q -64.1(3) . . . . ?
B02N C2 B02J B02V -1.1(3) . . . . ?
B02N C2 B02M B02J -141.0(3) . . . . ?
B02N C2 B02M B02U -38.5(3) . . . . ?
B02N C2 B02M B02V -102.4(3) . . . . ?
B02N B02G B02I C1 98.6(3) . . . . ?
B02N B02G B02I B02Q 63.9(3) . . . . ?
B02N B02G B02I B02T -37.4(3) . . . . ?
B02N B02G B02I B02W 0.8(4) . . . . ?
B02N B02G B02T B02I 138.7(3) . . . . ?
B02N B02G B02T B02U 37.6(3) . . . . ?
B02N B02G B02T B02W 100.8(3) . . . . ?
B02N B02M B02U B02T -37.7(3) . . . . ?
B02N B02M B02U B02V -138.5(3) . . . . ?
B02N B02M B02U B02W -101.4(3) . . . . ?
B02N B02M B02V B02J -100.4(3) . . . . ?
B02N B02M B02V B02Q -63.0(4) . . . . ?
B02N B02M B02V B02U 37.2(3) . . . . ?
B02N B02M B02V B02W 0.3(4) . . . . ?
B02N B02T B02U B02M 37.8(3) . . . . ?
B02N B02T B02U B02V 100.7(3) . . . . ?
B02N B02T B02U B02W 138.3(3) . . . . ?
B02N B02T B02W B02I 101.2(3) . . . . ?
B02N B02T B02W B02Q 63.7(4) . . . . ?
B02N B02T B02W B02U -37.0(3) . . . . ?
B02N B02T B02W B02V 0.5(4) . . . . ?
B02N B02U B02V B02J 0.5(4) . . . . ?
B02N B02U B02V B02M -37.3(3) . . . . ?
B02N B02U B02V B02Q 63.9(4) . . . . ?
B02N B02U B02V B02W 101.2(3) . . . . ?
B02N B02U B02W B02I 0.2(4) . . . . ?
B02N B02U B02W B02Q -63.3(4) . . . . ?
B02N B02U B02W B02T 37.4(3) . . . . ?
B02N B02U B02W B02V -100.6(3) . . . . ?
B02O B02B B02D C28 136.0(3) . . . . ?
B02O B02B B02D C29 99.0(3) . . . . ?
B02O B02B B02D B02L 38.1(3) . . . . ?
B02O B02B B02F B02A -138.1(3) . . . . ?
B02O B02B B02F B02H -100.9(3) . . . . ?
B02O B02B B02F B02S -37.5(2) . . . . ?
B02O B02D B02L C29 136.5(3) . . . . ?
B02O B02D B02L B02R 101.6(3) . . . . ?
B02O B02D B02L B02S 37.7(3) . . . . ?
B02O B02F B02H B02A -100.3(3) . . . . ?
B02O B02F B02H B02E -62.6(3) . . . . ?
B02O B02F B02H B02R 0.7(3) . . . . ?
B02O B02F B02H B02S 37.2(2) . . . . ?
B02O B02F B02S B02H -138.4(3) . . . . ?
B02O B02F B02S B02L -37.8(2) . . . . ?
B02O B02F B02S B02R -101.6(3) . . . . ?
B02O B02L B02R C29 98.2(3) . . . . ?
B02O B02L B02R B02E 63.2(3) . . . . ?
B02O B02L B02R B02H 0.7(4) . . . . ?
B02O B02L B02R B02S -36.9(3) . . . . ?
B02O B02L B02S B02F 37.7(2) . . . . ?
B02O B02L B02S B02H 101.2(3) . . . . ?
B02O B02L B02S B02R 139.2(3) . . . . ?
C62 O5 C19 C18 173.8(3) . . . . ?
C62 O5 C19 C20 -7.8(5) . . . . ?
B02Q C1 B02G C2 -100.8(3) . . . . ?
B02Q C1 B02G B02I 38.2(3) . . . . ?
B02Q C1 B02G B02N -64.2(3) . . . . ?
B02Q C1 B02G B02T -0.8(3) . . . . ?
B02Q C1 B02I B02G -140.2(3) . . . . ?
B02Q C1 B02I B02T -101.7(3) . . . . ?
B02Q C1 B02I B02W -38.8(3) . . . . ?
B02Q C1 B02J C2 138.3(3) . . . . ?
B02Q C1 B02J B02M 101.3(3) . . . . ?
B02Q C1 B02J B02V 38.8(3) . . . . ?
B02Q B02I B02T B02G -99.8(3) . . . . ?
B02Q B02I B02T B02N -62.8(3) . . . . ?
B02Q B02I B02T B02U 0.1(4) . . . . ?
B02Q B02I B02T B02W 37.5(3) . . . . ?
B02Q B02I B02W B02T -138.1(3) . . . . ?
B02Q B02I B02W B02U -101.0(3) . . . . ?
B02Q B02I B02W B02V -37.5(3) . . . . ?
B02Q B02J B02M C2 98.8(3) . . . . ?
B02Q B02J B02M B02N 64.3(3) . . . . ?
B02Q B02J B02M B02U 1.0(3) . . . . ?
B02Q B02J B02M B02V -37.5(3) . . . . ?
B02Q B02J B02V B02M 138.3(3) . . . . ?
B02Q B02J B02V B02U 100.8(3) . . . . ?
B02Q B02J B02V B02W 37.7(3) . . . . ?
B02Q B02V B02W B02I 37.6(3) . . . . ?
B02Q B02V B02W B02T 100.8(3) . . . . ?
B02Q B02V B02W B02U 138.1(3) . . . . ?
B02R C29 B02D C28 -100.4(3) . . . . ?
B02R C29 B02D B02B -64.3(3) . . . . ?
B02R C29 B02D B02L 37.5(3) . . . . ?
B02R C29 B02D B02O -1.1(3) . . . . ?
B02R C29 B02E C28 138.4(2) . . . . ?
B02R C29 B02E B02A 102.8(3) . . . . ?
B02R C29 B02E B02H 39.7(2) . . . . ?
B02R C29 B02L B02D -141.0(3) . . . . ?
B02R C29 B02L B02O -102.8(3) . . . . ?
B02R C29 B02L B02S -39.7(3) . . . . ?
B02R B02E B02H B02A 138.9(3) . . . . ?
B02R B02E B02H B02F 101.3(3) . . . . ?
B02R B02E B02H B02S 38.1(3) . . . . ?
B02R B02H B02S B02F 139.2(3) . . . . ?
B02R B02H B02S B02L 37.9(3) . . . . ?
B02R B02H B02S B02O 101.8(3) . . . . ?
B02R B02L B02O B02B -63.3(3) . . . . ?
B02R B02L B02O B02D -101.0(3) . . . . ?
B02R B02L B02O B02F -0.3(3) . . . . ?
B02R B02L B02O B02S 36.9(3) . . . . ?
B02R B02L B02S B02F -101.5(3) . . . . ?
B02R B02L B02S B02H -38.0(3) . . . . ?
B02R B02L B02S B02O -139.2(3) . . . . ?
B02S B02F B02H B02A -137.6(3) . . . . ?
B02S B02F B02H B02E -99.8(3) . . . . ?
B02S B02F B02H B02R -36.5(3) . . . . ?
B02S B02F B02O B02B 138.0(2) . . . . ?
B02S B02F B02O B02D 100.1(3) . . . . ?
B02S B02F B02O B02L 36.9(2) . . . . ?
B02S B02H B02R C29 -98.2(3) . . . . ?
B02S B02H B02R B02E -136.9(3) . . . . ?
B02S B02H B02R B02L -37.5(3) . . . . ?
B02S B02L B02O B02B -100.2(3) . . . . ?
B02S B02L B02O B02D -137.9(3) . . . . ?
B02S B02L B02O B02F -37.2(2) . . . . ?
B02S B02L B02R C29 135.1(3) . . . . ?
B02S B02L B02R B02E 100.1(3) . . . . ?
B02S B02L B02R B02H 37.6(3) . . . . ?
B02T B02G B02I C1 136.0(3) . . . . ?
B02T B02G B02I B02Q 101.3(3) . . . . ?
B02T B02G B02I B02W 38.1(3) . . . . ?
B02T B02G B02N C2 -136.4(3) . . . . ?
B02T B02G B02N B02M -101.2(3) . . . . ?
B02T B02G B02N B02U -38.1(3) . . . . ?
B02T B02I B02Q C1 98.1(3) . . . . ?
B02T B02I B02Q B02J 63.0(3) . . . . ?
B02T B02I B02Q B02V 0.1(4) . . . . ?
B02T B02I B02Q B02W -37.6(3) . . . . ?
B02T B02I B02W B02Q 138.1(3) . . . . ?
B02T B02I B02W B02U 37.1(3) . . . . ?
B02T B02I B02W B02V 100.6(3) . . . . ?
B02T B02N B02U B02M -138.0(3) . . . . ?
B02T B02N B02U B02V -101.1(3) . . . . ?
B02T B02N B02U B02W -37.5(3) . . . . ?
B02T B02U B02V B02J -63.1(4) . . . . ?
B02T B02U B02V B02M -100.9(3) . . . . ?
B02T B02U B02V B02Q 0.3(4) . . . . ?
B02T B02U B02V B02W 37.7(3) . . . . ?
B02T B02U B02W B02I -37.2(3) . . . . ?
B02T B02U B02W B02Q -100.7(3) . . . . ?
B02T B02U B02W B02V -138.1(3) . . . . ?
B02U B02M B02N C2 136.1(3) . . . . ?
B02U B02M B02N B02G 100.6(3) . . . . ?
B02U B02M B02N B02T 37.8(3) . . . . ?
B02U B02M B02V B02J -137.6(3) . . . . ?
B02U B02M B02V B02Q -100.2(3) . . . . ?
B02U B02M B02V B02W -36.9(3) . . . . ?
B02U B02N B02T B02G 137.4(3) . . . . ?
B02U B02N B02T B02I 100.5(3) . . . . ?
B02U B02N B02T B02W 37.2(3) . . . . ?
B02U B02T B02W B02I 138.2(3) . . . . ?
B02U B02T B02W B02Q 100.7(3) . . . . ?
B02U B02T B02W B02V 37.5(3) . . . . ?
B02U B02V B02W B02I -100.5(3) . . . . ?
B02U B02V B02W B02Q -138.1(3) . . . . ?
B02U B02V B02W B02T -37.3(3) . . . . ?
B02V B02J B02M C2 136.3(3) . . . . ?
B02V B02J B02M B02N 101.8(3) . . . . ?
B02V B02J B02M B02U 38.5(3) . . . . ?
B02V B02J B02Q C1 -135.9(3) . . . . ?
B02V B02J B02Q B02I -101.0(3) . . . . ?
B02V B02J B02Q B02W -37.9(3) . . . . ?
B02V B02M B02N C2 98.3(3) . . . . ?
B02V B02M B02N B02G 62.9(3) . . . . ?
B02V B02M B02N B02T 0.0(4) . . . . ?
B02V B02M B02N B02U -37.8(3) . . . . ?
B02V B02M B02U B02N 138.5(3) . . . . ?
B02V B02M B02U B02T 100.8(3) . . . . ?
B02V B02M B02U B02W 37.1(3) . . . . ?
B02V B02Q B02W B02I -137.9(3) . . . . ?
B02V B02Q B02W B02T -100.6(3) . . . . ?
B02V B02Q B02W B02U -37.5(3) . . . . ?
B02V B02U B02W B02I 100.8(3) . . . . ?
B02V B02U B02W B02Q 37.4(3) . . . . ?
B02V B02U B02W B02T 138.1(3) . . . . ?
B02W B02I B02Q C1 135.7(3) . . . . ?
B02W B02I B02Q B02J 100.6(3) . . . . ?
B02W B02I B02Q B02V 37.7(3) . . . . ?
B02W B02I B02T B02G -137.3(3) . . . . ?
B02W B02I B02T B02N -100.3(3) . . . . ?
B02W B02I B02T B02U -37.4(3) . . . . ?
B02W B02Q B02V B02J 137.7(3) . . . . ?
B02W B02Q B02V B02M 100.2(3) . . . . ?
B02W B02Q B02V B02U 37.3(3) . . . . ?
B02W B02T B02U B02M -100.5(3) . . . . ?
B02W B02T B02U B02N -138.3(3) . . . . ?
B02W B02T B02U B02V -37.6(3) . . . . ?
B02W B02U B02V B02J -100.7(3) . . . . ?
B02W B02U B02V B02M -138.5(3) . . . . ?
B02W B02U B02V B02Q -37.3(3) . . . . ?
C61 O6 C21 C20 2.5(5) . . . . ?
C61 O6 C21 C16 -177.1(3) . . . . ?
